data_7223507
loop_
_publ_author_name
'Griffiths, Kieran'
'Dokorou, Vassiliki N.'
'Spencer, John'
'Abdul-Sada, Alaa'
'Vargas, Alfredo'
'Kostakis, George E.'

_publ_section_title
;
 Isoskeletal Schiff base polynuclear coordination clusters: synthetic and
 theoretical aspects
;
_journal_issue 5
_journal_name_full CrystEngComm
_journal_page_first 704
_journal_paper_doi 10.1039/C5CE02109J
_journal_volume 18
_journal_year 2016
_chemical_formula_moiety 'C76 H68 N4 Ni4 O16, 6(C H4 O)'
_chemical_formula_sum 'C82 H92 N4 Ni4 O22'
_chemical_formula_weight 1716.36
_chemical_name_systematic
;
 ?
;
_space_group_crystal_system triclinic
_space_group_IT_number 2
_space_group_name_Hall '-P 1'
_space_group_name_H-M_alt 'P -1'
_symmetry_space_group_name_Hall '-P 1'
_symmetry_space_group_name_H-M 'P -1'
_atom_sites_solution_hydrogens mixed
_atom_sites_solution_primary iterative
_audit_creation_date 2015-01-13
_audit_creation_method
;
Olex2 1.2
(compiled 2015.01.12 svn.r3133 for OlexSys, GUI svn.r4987)
;
_audit_update_record
;
2015-11-15 deposited with the CCDC.
2015-12-17 downloaded from the CCDC.
;
_cell_angle_alpha 71.347(2)
_cell_angle_beta 71.670(2)
_cell_angle_gamma 67.774(2)
_cell_formula_units_Z 4
_cell_length_a 18.0377(13)
_cell_length_b 18.3422(13)
_cell_length_c 29.900(2)
_cell_measurement_temperature 100
_cell_volume 8462.6(10)
_computing_molecular_graphics 'Olex2 (Dolomanov et al., 2009)'
_computing_publication_material 'Olex2 (Dolomanov et al., 2009)'
_computing_structure_refinement 'ShelXL (Sheldrick, 2008)'
_computing_structure_solution
;
Superflip (Palatinus & Chapuis, 2007;Palatinus & van der Lee, 2008;
Palatinus et al., 2012)
;
_diffrn_ambient_temperature 100
_diffrn_measured_fraction_theta_full 0.977
_diffrn_measured_fraction_theta_max 0.967
_diffrn_radiation_type MoK\a
_diffrn_radiation_wavelength 0.71075
_diffrn_reflns_av_R_equivalents 0.0854
_diffrn_reflns_av_unetI/netI 0.0739
_diffrn_reflns_laue_measured_fraction_full 0.977
_diffrn_reflns_laue_measured_fraction_max 0.967
_diffrn_reflns_limit_h_max 23
_diffrn_reflns_limit_h_min -23
_diffrn_reflns_limit_k_max 23
_diffrn_reflns_limit_k_min -23
_diffrn_reflns_limit_l_max 38
_diffrn_reflns_limit_l_min -38
_diffrn_reflns_number 106354
_diffrn_reflns_point_group_measured_fraction_full 0.977
_diffrn_reflns_point_group_measured_fraction_max 0.967
_diffrn_reflns_theta_full 27.500
_diffrn_reflns_theta_max 27.613
_diffrn_reflns_theta_min 2.245
_exptl_absorpt_coefficient_mu 0.941
_exptl_absorpt_correction_T_max 1.000
_exptl_absorpt_correction_T_min 0.653
_exptl_absorpt_correction_type multi-scan
_exptl_absorpt_process_details
;
CrysAlisPro, Agilent Technologies,
Version 1.171.37.31 (release 14-01-2014 CrysAlis171 .NET)
(compiled Jan 14 2014,18:38:05)
Empirical absorption correction using spherical harmonics,
 implemented in SCALE3 ABSPACK scaling algorithm
;
_exptl_crystal_colour 'dark yellow'
_exptl_crystal_colour_modifier dark
_exptl_crystal_colour_primary yellow
_exptl_crystal_density_diffrn 1.262
_exptl_crystal_description prism
_exptl_crystal_F_000 3348
_exptl_crystal_size_max 0.22
_exptl_crystal_size_mid 0.08
_exptl_crystal_size_min 0.03
_refine_diff_density_max 0.910
_refine_diff_density_min -1.152
_refine_diff_density_rms 0.103
_refine_ls_extinction_method none
_refine_ls_goodness_of_fit_ref 1.049
_refine_ls_hydrogen_treatment mixed
_refine_ls_matrix_type full
_refine_ls_number_parameters 1922
_refine_ls_number_reflns 38045
_refine_ls_number_restraints 206
_refine_ls_restrained_S_all 1.054
_refine_ls_R_factor_all 0.0845
_refine_ls_R_factor_gt 0.0643
_refine_ls_shift/su_max 0.001
_refine_ls_shift/su_mean 0.000
_refine_ls_structure_factor_coef Fsqd
_refine_ls_weighting_details 'w=1/[\s^2^(Fo^2^)+(0.1110P)^2^] where P=(Fo^2^+2Fc^2^)/3'
_refine_ls_weighting_scheme calc
_refine_ls_wR_factor_gt 0.1750
_refine_ls_wR_factor_ref 0.1896
_reflns_Friedel_coverage 0.000
_reflns_number_gt 27858
_reflns_number_total 38045
_reflns_threshold_expression 'I > 2\s(I)'
_cod_data_source_file c5ce02109j3.cif
_cod_data_source_block 14_CCDC_1406230
_cod_depositor_comments 'Adding full bibliography for 7223506--7223525.cif.'
_cod_original_cell_volume 8462.6(11)
_cod_database_code 7223507
_shelxl_version_number 2014-1
_shelx_space_group_comment
;
The symmetry employed for this shelxl refinement is uniquely defined
by the following loop, which should always be used as a source of
symmetry information in preference to the above space-group names.
They are only intended as comments.
;
_olex2_refinement_description
;
1. Fixed Uiso
 At 1.2 times of:
  All C(H) groups
 At 1.5 times of:
  All C(H,H,H) groups, All O(H) groups
2. Restrained distances
 O25-H25A
 0.85 with sigma of 0.01
 O55-H55
 0.85 with sigma of 0.01
 O68-H68
 0.85 with sigma of 0.01
 O70-H70
 0.85 with sigma of 0.01
 O77-H77
 0.85 with sigma of 0.01
 O92-H92
 0.85 with sigma of 0.01
 O98-H98A
 0.85 with sigma of 0.01
 O101-H101
 0.85 with sigma of 0.01
 C22-O1
 1.43 with sigma of 0.02
 O6-C28
 1.43 with sigma of 0.02
 O3-C31
 1.43 with sigma of 0.02
 C10-O12
 1.43 with sigma of 0.02
 O2-C7
 1.43 with sigma of 0.02
 C141-H25A
 1.88654 with sigma of 0.02
 Ni2-H25A
 2.64075 with sigma of 0.02
 C1D-H55
 1.869418 with sigma of 0.02
 Ni12-H55
 2.654961 with sigma of 0.02
 C213-H68
 1.864016 with sigma of 0.02
 Ni15-H68
 2.638839 with sigma of 0.02
 C152-H70
 1.887571 with sigma of 0.02
 Ni13-H70
 2.628461 with sigma of 0.02
 C207-H77
 1.896255 with sigma of 0.02
 Ni4-H77
 2.670523 with sigma of 0.02
 C197-H92
 1.876459 with sigma of 0.02
 Ni10-H92
 2.64467 with sigma of 0.02
 C29-H98A
 1.900785 with sigma of 0.02
 Ni5-H98A
 2.656038 with sigma of 0.02
 C56-H101
 1.859479 with sigma of 0.02
 Ni8-H101
 2.659212 with sigma of 0.02
3. Rigid bond restraints
 C7, H7A, H7B, H7C, O2, H2A, C31, H31A, H31B, O3, H3A, C22, H22A, H22B, H22C,
 O1, H1, C28, H28A, H28B, H28C, O6, H6A, C10, H10D, H10E, H10F, O12, H12
 with sigma for 1-2 distances of 0.01 and sigma for 1-3 distances of 0.01
4. Uiso/Uaniso restraints and constraints
C7 \\sim H7A \\sim H7B \\sim H7C \\sim O2 \\sim H2A \\sim C31 \\sim H31A \\sim
H31B \\sim H31C \\sim O3 \\sim H3A \\sim C22 \\sim H22B \\sim H22C \\sim O1
\\sim H1 \\sim C28 \\sim H28A \\sim H28B \\sim H28C \\sim O6 \\sim H6A \\sim
C10 \\sim H10D \\sim H10E \\sim H10F \\sim O12 \\sim H12: within 1.7A with
sigma of 0.04 and sigma for terminal atoms of 0.08
5. Rigid body (RIGU) restrains
 C7, H7A, H7B, H7C, O2, H2A, C31, H31A, H31B, H31C, O3, H3A, C22, H22A, H22B,
 H22C, O1, H1, C28, H28A, H28B, H28C, O6, H6A, C10, H10D, H10E, H10F, O12, H12
 with sigma for 1-2 distances of 0.004 and sigma for 1-3 distances of 0.004
6.a Me refined with riding coordinates:
 C11(H11A,H11B,H11C), C29(H29A,H29B,H29C), C56(H56A,H56B,H56C), C79(H79A,H79B,
 H79C), C124(H12A,H12B,H12C), C152(H15A,H15B,H15C), C165(H16A,H16B,H16C),
 C213(H21A,H21B,H21C), C1(H1B,H1D,H1E), C1D(H1DA,H1DB,H1DC), C1G(H1GA,H1GB,
 H1GC), C118(H11D,H11E,H11F), C141(H14A,H14B,H14C), C197(H19A,H19B,H19C),
 C207(H20A,H20B,H20C), C31(H31A,H31B,H31C), C22(H22A,H22B,H22C), C28(H28A,H28B,
 H28C), C10(H10D,H10E,H10F)
6.b Aromatic/amide H refined with riding coordinates:
 C1A(H1A), C1C(H1C), C1F(H1F), C1H(H1H), C1K(H1K), C2(H2), C3(H3), C4AA(H4AA),
 C6(H6), C8(H8), C9(H9), C16(H16), C20(H20), C24(H24), C26(H26), C27(H27),
 C35(H35), C36(H36), C48(H48), C53(H53), C76(H76), C87(H87), C91(H91), C94(H94),
  C98(H98), C108(H108), C110(H110), C114(H114), C117(H117), C122(H122),
 C132(H132), C139(H139), C148(H148), C164(H164), C169(H169), C184(H184),
 C188(H188), C219(H219), C232(H232), C238(H238), C0AA(H0AA), C1B(H1BA),
 C1E(H1EA), C1I(H1I), C1J(H1J), C15(H15), C18(H18), C19(H19), C23(H23),
 C25(H25), C33(H33), C38(H38), C39(H39), C42(H42), C43(H43), C44(H44), C47(H47),
  C49(H49), C52(H52), C59(H59), C63(H63), C69(H69), C73(H73), C81(H81),
 C82(H82), C99(H99), C107(H107), C115(H115), C119(H119), C121(H121), C134(H134),
  C137(H137), C145(H145), C167(H167), C171(H171), C181(H181), C185(H185),
 C196(H196), C240(H240), C241(H241)
6.c Idealised Me refined as rotating group:
 C104(H10A,H10B,H10C), C7(H7A,H7B,H7C)
6.d Idealised tetrahedral OH refined as rotating group:
 O2(H2A), O3(H3A), O1(H1), O6(H6A), O12(H12)
;
_olex2_submission_special_instructions 'No special instructions were received'

loop_
_space_group_symop_operation_xyz
'x, y, z'
'-x, -y, -z'

loop_
_atom_site_label
_atom_site_type_symbol
_atom_site_fract_x
_atom_site_fract_y
_atom_site_fract_z
_atom_site_U_iso_or_equiv
_atom_site_adp_type
_atom_site_occupancy
_atom_site_site_symmetry_order
_atom_site_calc_flag
_atom_site_refinement_flags_posn
_atom_site_refinement_flags_adp
C1A C 0.2941(2) 0.2595(2) 0.19404(13) 0.0403(8) Uani 1 1 d . .
H1A H 0.2670 0.2201 0.2123 0.048 Uiso 1 1 calc R .
C1C C -0.2260(2) 0.4844(3) 0.17447(16) 0.0524(10) Uani 1 1 d . .
H1C H -0.2581 0.5385 0.1637 0.063 Uiso 1 1 calc R .
C1F C 0.0382(3) 0.7124(3) -0.08177(13) 0.0499(10) Uani 1 1 d . .
H1F H 0.0501 0.6877 -0.1077 0.060 Uiso 1 1 calc R .
C1H C 0.3209(2) 0.7677(3) -0.12223(13) 0.0455(9) Uani 1 1 d . .
H1H H 0.3495 0.7945 -0.1514 0.055 Uiso 1 1 calc R .
C1K C -0.2134(3) 0.3432(3) 0.20472(16) 0.0600(12) Uani 1 1 d . .
H1K H -0.2376 0.3011 0.2145 0.072 Uiso 1 1 calc R .
C2 C 0.3003(2) 0.7010(3) -0.12184(13) 0.0445(9) Uani 1 1 d . .
H2 H 0.3160 0.6823 -0.1507 0.053 Uiso 1 1 calc R .
C3 C 0.1619(4) 0.9386(3) 0.18665(19) 0.0803(17) Uani 1 1 d . .
H3 H 0.1652 0.9901 0.1848 0.096 Uiso 1 1 calc R .
C3AA C -0.0873(2) 0.9634(2) 0.14262(13) 0.0389(8) Uani 1 1 d . .
C4AA C -0.1285(2) 1.0474(2) 0.13828(14) 0.0429(8) Uani 1 1 d . .
H4AA H -0.1434 1.0799 0.1087 0.052 Uiso 1 1 calc R .
C5 C 0.1418(2) 0.8128(2) 0.23504(14) 0.0411(8) Uani 1 1 d . .
C6 C 0.1939(2) 0.6477(2) 0.00739(11) 0.0352(7) Uani 1 1 d . .
H6 H 0.1794 0.6028 0.0078 0.042 Uiso 1 1 calc R .
C8 C 0.3000(2) 0.7939(2) -0.08114(13) 0.0411(8) Uani 1 1 d . .
H8 H 0.3143 0.8390 -0.0817 0.049 Uiso 1 1 calc R .
C9 C 0.0328(3) 0.7936(3) -0.09145(14) 0.0583(12) Uani 1 1 d . .
H9 H 0.0416 0.8238 -0.1240 0.070 Uiso 1 1 calc R .
C11 C -0.3524(2) 0.7188(3) 0.23060(15) 0.0481(9) Uani 1 1 d . .
H11A H -0.3666 0.6844 0.2175 0.072 Uiso 1 1 calc R .
H11B H -0.3659 0.7743 0.2109 0.072 Uiso 1 1 calc R .
H11C H -0.3837 0.7185 0.2640 0.072 Uiso 1 1 calc R .
C12 C 0.0025(2) 0.7867(2) -0.00545(12) 0.0401(8) Uani 1 1 d . .
C13 C 0.2094(2) 0.3980(2) 0.31420(11) 0.0335(7) Uani 1 1 d . .
C16 C 0.1809(2) 0.8230(2) 0.10063(13) 0.0405(8) Uani 1 1 d . .
H16 H 0.1915 0.8634 0.0725 0.049 Uiso 1 1 calc R .
C17 C 0.3747(2) 0.3733(2) 0.14248(12) 0.0373(8) Uani 1 1 d . .
C20 C 0.0147(3) 0.8299(3) -0.05416(14) 0.0516(10) Uani 1 1 d . .
H20 H 0.0103 0.8855 -0.0613 0.062 Uiso 1 1 calc R .
C24 C -0.0680(2) 0.9254(2) 0.10455(13) 0.0371(7) Uani 1 1 d . .
H24 H -0.0801 0.9571 0.0741 0.044 Uiso 1 1 calc R .
C26 C -0.1691(3) 0.4572(3) 0.30747(18) 0.0647(13) Uani 1 1 d . .
H26 H -0.1453 0.4034 0.3239 0.078 Uiso 1 1 calc R .
C27 C -0.0090(2) 0.8291(2) 0.03031(12) 0.0368(8) Uani 1 1 d . .
H27 H -0.0131 0.8848 0.0193 0.044 Uiso 1 1 calc R .
C29 C 0.0116(3) 0.6393(3) 0.31268(13) 0.0552(11) Uani 1 1 d D .
H29A H 0.0602 0.6000 0.3242 0.083 Uiso 1 1 calc R .
H29B H -0.0335 0.6158 0.3245 0.083 Uiso 1 1 calc R .
H29C H -0.0048 0.6882 0.3247 0.083 Uiso 1 1 calc R .
C30 C 0.2478(2) 0.3371(2) 0.17204(12) 0.0354(7) Uani 1 1 d . .
C35 C -0.1470(2) 1.0821(3) 0.17617(15) 0.0516(10) Uani 1 1 d . .
H35 H -0.1759 1.1382 0.1730 0.062 Uiso 1 1 calc R .
C36 C 0.3452(2) 0.4156(2) 0.28378(12) 0.0354(7) Uani 1 1 d . .
H36 H 0.3837 0.4384 0.2590 0.043 Uiso 1 1 calc R .
C48 C -0.0849(2) 0.9539(2) 0.22548(14) 0.0408(8) Uani 1 1 d . .
H48 H -0.0699 0.9228 0.2553 0.049 Uiso 1 1 calc R .
C53 C -0.1235(2) 1.0348(2) 0.22013(15) 0.0479(9) Uani 1 1 d . .
H53 H -0.1346 1.0597 0.2459 0.058 Uiso 1 1 calc R .
C56 C 0.3490(3) 0.6233(3) 0.1221(2) 0.0685(13) Uani 1 1 d D .
H56A H 0.3756 0.6332 0.0877 0.103 Uiso 1 1 calc R .
H56B H 0.3874 0.5793 0.1403 0.103 Uiso 1 1 calc R .
H56C H 0.3332 0.6725 0.1338 0.103 Uiso 1 1 calc R .
C62 C -0.0961(2) 0.3873(2) 0.19226(12) 0.0398(8) Uani 1 1 d . .
C68 C -0.2388(2) 0.6129(2) 0.25746(12) 0.0391(8) Uani 1 1 d . .
C72 C 0.10431(19) 0.4735(2) 0.26740(11) 0.0302(7) Uani 1 1 d . .
C76 C 0.2348(2) 0.3472(2) 0.35665(12) 0.0408(8) Uani 1 1 d . .
H76 H 0.1977 0.3230 0.3817 0.049 Uiso 1 1 calc R .
C79 C 0.1089(2) 0.7842(3) 0.32073(14) 0.0491(10) Uani 1 1 d . .
H79A H 0.0643 0.8356 0.3207 0.074 Uiso 1 1 calc R .
H79B H 0.1589 0.7911 0.3228 0.074 Uiso 1 1 calc R .
H79C H 0.0934 0.7428 0.3486 0.074 Uiso 1 1 calc R .
C85 C -0.06655(19) 0.9150(2) 0.18775(13) 0.0352(7) Uani 1 1 d . .
C86 C 0.0068(2) 0.7040(2) 0.00524(12) 0.0347(7) Uani 1 1 d . .
C87 C 0.3676(2) 0.3664(2) 0.32575(13) 0.0403(8) Uani 1 1 d . .
H87 H 0.4211 0.3557 0.3299 0.048 Uiso 1 1 calc R .
C91 C -0.03176(19) 0.8306(2) 0.19362(12) 0.0336(7) Uani 1 1 d . .
H91 H -0.0205 0.7982 0.2241 0.040 Uiso 1 1 calc R .
C94 C 0.4169(2) 0.2969(2) 0.16445(14) 0.0452(9) Uani 1 1 d . .
H94 H 0.4740 0.2832 0.1623 0.054 Uiso 1 1 calc R .
C98 C 0.2365(2) 0.7803(2) 0.00646(12) 0.0364(7) Uani 1 1 d . .
H98 H 0.2513 0.8247 0.0067 0.044 Uiso 1 1 calc R .
C106 C -0.03150(19) 0.8423(2) 0.11080(12) 0.0330(7) Uani 1 1 d . .
C108 C 0.3767(2) 0.2397(2) 0.18964(13) 0.0443(9) Uani 1 1 d . .
H108 H 0.4066 0.1867 0.2039 0.053 Uiso 1 1 calc R .
C110 C -0.0124(2) 0.3697(2) 0.19087(12) 0.0364(7) Uani 1 1 d . .
H110 H 0.0197 0.3154 0.2010 0.044 Uiso 1 1 calc R .
C114 C 0.3124(2) 0.3317(2) 0.36250(13) 0.0424(8) Uani 1 1 d . .
H114 H 0.3283 0.2975 0.3915 0.051 Uiso 1 1 calc R .
C117 C -0.1339(3) 0.3250(3) 0.20693(14) 0.0477(9) Uani 1 1 d . .
H117 H -0.1034 0.2705 0.2183 0.057 Uiso 1 1 calc R .
C122 C 0.1607(2) 0.3515(2) 0.18094(11) 0.0344(7) Uani 1 1 d . .
H122 H 0.1408 0.3067 0.1979 0.041 Uiso 1 1 calc R .
C124 C 0.4920(2) 0.4185(3) 0.11730(17) 0.0559(11) Uani 1 1 d . .
H12A H 0.5089 0.4668 0.0994 0.084 Uiso 1 1 calc R .
H12B H 0.5262 0.3735 0.1017 0.084 Uiso 1 1 calc R .
H12C H 0.4986 0.4041 0.1506 0.084 Uiso 1 1 calc R .
C126 C 0.2571(2) 0.7553(2) -0.03742(11) 0.0351(7) Uani 1 1 d . .
C132 C -0.2521(3) 0.4848(3) 0.3082(2) 0.0758(16) Uani 1 1 d . .
H132 H -0.2854 0.4508 0.3260 0.091 Uiso 1 1 calc R .
C136 C 0.0266(2) 0.6681(2) -0.03508(12) 0.0396(8) Uani 1 1 d . .
C139 C 0.2402(2) 0.4879(2) 0.23430(11) 0.0311(7) Uani 1 1 d . .
H139 H 0.2783 0.5104 0.2090 0.037 Uiso 1 1 calc R .
C148 C -0.2867(2) 0.5624(3) 0.28294(16) 0.0556(11) Uani 1 1 d . .
H148 H -0.3436 0.5811 0.2831 0.067 Uiso 1 1 calc R .
C150 C 0.1562(2) 0.7843(2) 0.19229(13) 0.0381(8) Uani 1 1 d . .
C152 C 0.1502(3) 0.4406(3) 0.04563(17) 0.0632(13) Uani 1 1 d D .
H15A H 0.2005 0.4488 0.0227 0.095 Uiso 1 1 calc R .
H15B H 0.1133 0.4392 0.0281 0.095 Uiso 1 1 calc R .
H15C H 0.1642 0.3893 0.0694 0.095 Uiso 1 1 calc R .
C154 C 0.2891(2) 0.3955(2) 0.14410(12) 0.0337(7) Uani 1 1 d . .
C156 C 0.2659(2) 0.4332(2) 0.27657(12) 0.0318(7) Uani 1 1 d . .
C157 C 0.1620(2) 0.5083(2) 0.22947(11) 0.0292(7) Uani 1 1 d . .
C159 C -0.1442(2) 0.4684(2) 0.17606(13) 0.0413(8) Uani 1 1 d . .
C164 C 0.2575(2) 0.6621(2) -0.08006(12) 0.0401(8) Uani 1 1 d . .
H164 H 0.2429 0.6178 -0.0806 0.048 Uiso 1 1 calc R .
C165 C 0.0612(3) 0.5472(3) -0.06060(13) 0.0559(11) Uani 1 1 d . .
H16A H 0.0232 0.5727 -0.0825 0.084 Uiso 1 1 calc R .
H16B H 0.0639 0.4903 -0.0473 0.084 Uiso 1 1 calc R .
H16C H 0.1159 0.5508 -0.0785 0.084 Uiso 1 1 calc R .
C169 C 0.1465(3) 0.8868(3) 0.23146(16) 0.0589(12) Uani 1 1 d . .
H169 H 0.1390 0.9032 0.2601 0.071 Uiso 1 1 calc R .
C174 C 0.1744(2) 0.6729(2) 0.04941(11) 0.0313(7) Uani 1 1 d . .
C176 C -0.1539(2) 0.5879(2) 0.25668(12) 0.0370(8) Uani 1 1 d . .
C177 C 0.2353(2) 0.6877(2) -0.03651(11) 0.0354(7) Uani 1 1 d . .
C179 C 0.1697(3) 0.8393(3) 0.14716(14) 0.0465(9) Uani 1 1 d . .
C184 C -0.1064(2) 0.5300(2) 0.16141(12) 0.0376(8) Uani 1 1 d . .
H184 H -0.1380 0.5846 0.1511 0.045 Uiso 1 1 calc R .
C188 C 0.1283(2) 0.4199(2) 0.30769(12) 0.0342(7) Uani 1 1 d . .
H188 H 0.0899 0.3966 0.3321 0.041 Uiso 1 1 calc R .
C192 C 0.1957(2) 0.7411(2) 0.04854(11) 0.0320(7) Uani 1 1 d . .
C213 C -0.1937(2) 0.7834(3) 0.12550(15) 0.0504(10) Uani 1 1 d D .
H21A H -0.1792 0.8046 0.0905 0.076 Uiso 1 1 calc R .
H21B H -0.2041 0.8254 0.1423 0.076 Uiso 1 1 calc R .
H21C H -0.2433 0.7674 0.1336 0.076 Uiso 1 1 calc R .
C217 C -0.1189(2) 0.5079(2) 0.28258(13) 0.0421(8) Uani 1 1 d . .
C219 C -0.0338(2) 0.4724(2) 0.28513(13) 0.0403(8) Uani 1 1 d . .
H219 H -0.0181 0.4206 0.3062 0.048 Uiso 1 1 calc R .
C222 C -0.01397(19) 0.7948(2) 0.15651(12) 0.0308(7) Uani 1 1 d . .
C232 C 0.1725(3) 0.9156(3) 0.14492(18) 0.0672(13) Uani 1 1 d . .
H232 H 0.1817 0.9518 0.1144 0.081 Uiso 1 1 calc R .
C236 C 0.0231(2) 0.4303(2) 0.17508(11) 0.0318(7) Uani 1 1 d . .
C238 C -0.2603(3) 0.4234(3) 0.18824(18) 0.0633(12) Uani 1 1 d . .
H238 H -0.3155 0.4351 0.1867 0.076 Uiso 1 1 calc R .
C243 C -0.0254(2) 0.5131(2) 0.16164(11) 0.0319(7) Uani 1 1 d . .
N19 N 0.02010(14) 0.71294(14) 0.16079(8) 0.0182(4) Uani 1 1 d . .
N28 N 0.17740(17) 0.75801(17) 0.09461(10) 0.0324(6) Uani 1 1 d . .
N51 N 0.02278(17) 0.50564(18) 0.26096(9) 0.0334(6) Uani 1 1 d . .
N111 N 0.10810(17) 0.41921(17) 0.16800(9) 0.0314(6) Uani 1 1 d . .
Ni5 Ni 0.00750(2) 0.61119(3) 0.21403(2) 0.02862(10) Uani 1 1 d D .
Ni8 Ni 0.15420(2) 0.66715(2) 0.14715(2) 0.02810(10) Uani 1 1 d D .
Ni13 Ni 0.13469(2) 0.52048(2) 0.12933(2) 0.02796(10) Uani 1 1 d D .
Ni15 Ni -0.00216(3) 0.68295(3) 0.10683(2) 0.02988(10) Uani 1 1 d D .
O1AA O 0.40783(15) 0.43486(16) 0.11761(9) 0.0438(6) Uani 1 1 d . .
O2AA O 0.12354(15) 0.75967(16) 0.27707(9) 0.0420(6) Uani 1 1 d . .
O13 O -0.26712(14) 0.68888(16) 0.22977(9) 0.0415(6) Uani 1 1 d . .
O27 O 0.15442(14) 0.71137(14) 0.19868(8) 0.0341(5) Uani 1 1 d . .
O57 O -0.11276(14) 0.63922(14) 0.23134(8) 0.0345(5) Uani 1 1 d . .
O62 O 0.03250(17) 0.58841(16) -0.02169(8) 0.0442(6) Uani 1 1 d . .
O68 O -0.12847(14) 0.71555(16) 0.14005(8) 0.0381(5) Uani 1 1 d D .
H68 H -0.1402(12) 0.698(2) 0.1707(4) 0.057 Uiso 1 1 d DR .
O70 O 0.11123(15) 0.50448(15) 0.06947(8) 0.0360(5) Uani 1 1 d D .
H70 H 0.0735(18) 0.5404(15) 0.0561(11) 0.054 Uiso 1 1 d DR .
O73 O 0.25440(14) 0.46822(13) 0.11906(8) 0.0325(5) Uani 1 1 d . .
O83 O -0.00396(14) 0.65693(14) 0.04865(8) 0.0344(5) Uani 1 1 d . .
O90 O 0.13305(13) 0.63747(13) 0.09231(7) 0.0291(5) Uani 1 1 d . .
O98 O 0.03028(15) 0.65955(15) 0.26132(8) 0.0356(5) Uani 1 1 d D .
H98A H 0.0706(17) 0.679(2) 0.2509(7) 0.053 Uiso 1 1 d DR .
O100 O 0.01141(13) 0.57043(14) 0.15110(7) 0.0298(5) Uani 1 1 d . .
O101 O 0.27859(14) 0.60158(15) 0.12881(9) 0.0359(5) Uani 1 1 d D .
H101 H 0.2937(11) 0.5538(11) 0.1244(15) 0.054 Uiso 1 1 d DR .
O115 O 0.13228(13) 0.56190(13) 0.19049(7) 0.0282(5) Uani 1 1 d . .
O123 O -0.01443(16) 0.79816(17) 0.07608(10) 0.0491(7) Uani 1 1 d . .
C0AA C 0.5551(2) 0.4453(2) 0.36216(16) 0.0495(10) Uani 1 1 d . .
H0AA H 0.5605 0.4093 0.3436 0.059 Uiso 1 1 calc R .
C1 C -0.0582(2) 1.0587(3) 0.44879(16) 0.0506(10) Uani 1 1 d . .
H1B H -0.0760 1.0533 0.4226 0.076 Uiso 1 1 calc R .
H1D H -0.0906 1.1112 0.4568 0.076 Uiso 1 1 calc R .
H1E H -0.0662 1.0153 0.4774 0.076 Uiso 1 1 calc R .
C1AA C 0.1440(2) 1.0535(2) 0.26769(14) 0.0419(9) Uani 1 1 d . .
C1B C 0.2232(2) 0.7478(4) 0.63235(16) 0.0679(15) Uani 1 1 d . .
H1BA H 0.2188 0.6946 0.6423 0.081 Uiso 1 1 calc R .
C1D C 0.1004(3) 0.8598(3) 0.43579(18) 0.0591(11) Uani 1 1 d D .
H1DA H 0.0558 0.8929 0.4189 0.089 Uiso 1 1 calc R .
H1DB H 0.0805 0.8591 0.4704 0.089 Uiso 1 1 calc R .
H1DC H 0.1193 0.8044 0.4314 0.089 Uiso 1 1 calc R .
C1E C 0.2925(3) 0.5625(3) 0.4355(2) 0.0742(15) Uani 1 1 d . .
H1EA H 0.2913 0.5332 0.4681 0.089 Uiso 1 1 calc R .
C1G C 0.3832(2) 1.0506(2) 0.55527(12) 0.0399(8) Uani 1 1 d . .
H1GA H 0.3609 1.1070 0.5387 0.060 Uiso 1 1 calc R .
H1GB H 0.4309 1.0448 0.5667 0.060 Uiso 1 1 calc R .
H1GC H 0.3410 1.0352 0.5830 0.060 Uiso 1 1 calc R .
C1I C 0.2782(3) 1.0641(2) 0.22081(14) 0.0428(9) Uani 1 1 d . .
H1I H 0.3118 1.0852 0.1917 0.051 Uiso 1 1 calc R .
C1J C 0.4786(2) 0.6671(2) 0.35779(13) 0.0358(7) Uani 1 1 d . .
H1J H 0.4636 0.6886 0.3273 0.043 Uiso 1 1 calc R .
C1L C 0.3000(3) 0.6463(3) 0.33898(19) 0.0548(11) Uani 1 1 d . .
C2AA C 0.4863(2) 0.7846(2) 0.52412(12) 0.0351(7) Uani 1 1 d . .
C4 C 0.49720(19) 1.1659(2) 0.28636(11) 0.0298(7) Uani 1 1 d . .
C15 C 0.6631(2) 1.1565(2) 0.26234(12) 0.0378(8) Uani 1 1 d . .
H15 H 0.7192 1.1540 0.2543 0.045 Uiso 1 1 calc R .
C18 C 0.1552(3) 1.1412(2) 0.18640(17) 0.0584(12) Uani 1 1 d . .
H18 H 0.1870 1.1660 0.1579 0.070 Uiso 1 1 calc R .
C19 C 0.6039(2) 1.2305(2) 0.25031(11) 0.0346(7) Uani 1 1 d . .
H19 H 0.6201 1.2777 0.2342 0.042 Uiso 1 1 calc R .
C23 C 0.27260(19) 0.8989(2) 0.51871(11) 0.0350(7) Uani 1 1 d . .
H23 H 0.2772 0.9519 0.5096 0.042 Uiso 1 1 calc R .
C25 C 0.4972(2) 0.7275(2) 0.49731(12) 0.0362(7) Uani 1 1 d . .
H25 H 0.5187 0.6717 0.5116 0.043 Uiso 1 1 calc R .
C33 C 0.2365(2) 0.9025(4) 0.60523(13) 0.0606(13) Uani 1 1 d . .
H33 H 0.2415 0.9553 0.5966 0.073 Uiso 1 1 calc R .
C37 C 0.5132(2) 0.5821(2) 0.37327(14) 0.0383(8) Uani 1 1 d . .
C38 C 0.1043(2) 1.2255(2) 0.31899(12) 0.0357(7) Uani 1 1 d . .
H38 H 0.1225 1.2661 0.2937 0.043 Uiso 1 1 calc R .
C39 C 0.4832(2) 0.8003(3) 0.60250(13) 0.0451(9) Uani 1 1 d . .
H39 H 0.4924 0.7771 0.6344 0.054 Uiso 1 1 calc R .
C42 C 0.5289(2) 0.6044(2) 0.44533(13) 0.0382(8) Uani 1 1 d . .
H42 H 0.5468 0.5837 0.4749 0.046 Uiso 1 1 calc R .
C43 C 0.5227(2) 1.2359(2) 0.26146(11) 0.0324(7) Uani 1 1 d . .
H43 H 0.4831 1.2865 0.2526 0.039 Uiso 1 1 calc R .
C44 C 0.5821(2) 0.4150(2) 0.40619(16) 0.0499(10) Uani 1 1 d . .
H44 H 0.6059 0.3584 0.4170 0.060 Uiso 1 1 calc R .
C46 C 0.16191(19) 1.1614(2) 0.34407(11) 0.0303(7) Uani 1 1 d . .
C47 C 0.24605(19) 1.1597(2) 0.32640(11) 0.0300(7) Uani 1 1 d . .
H47 H 0.2573 1.2050 0.3023 0.036 Uiso 1 1 calc R .
C49 C 0.5209(2) 0.5276(2) 0.34651(15) 0.0464(9) Uani 1 1 d . .
H49 H 0.5022 0.5481 0.3172 0.056 Uiso 1 1 calc R .
C50 C 0.2434(2) 0.7831(3) 0.58188(13) 0.0477(10) Uani 1 1 d . .
C52 C 0.2160(3) 0.8662(4) 0.65265(15) 0.0768(17) Uani 1 1 d . .
H52 H 0.2056 0.8942 0.6768 0.092 Uiso 1 1 calc R .
C57 C 0.2506(2) 0.8626(3) 0.56843(12) 0.0432(9) Uani 1 1 d . .
C59 C 0.6413(2) 1.0870(2) 0.28576(11) 0.0328(7) Uani 1 1 d . .
H59 H 0.6825 1.0368 0.2930 0.039 Uiso 1 1 calc R .
C63 C 0.0585(3) 1.0729(2) 0.27034(18) 0.0544(11) Uani 1 1 d . .
H63 H 0.0245 1.0506 0.2987 0.065 Uiso 1 1 calc R .
C65 C 0.0482(2) 1.1119(2) 0.39549(12) 0.0337(7) Uani 1 1 d . .
C69 C 0.0257(3) 1.1239(3) 0.2316(2) 0.0655(14) Uani 1 1 d . .
H69 H -0.0311 1.1361 0.2334 0.079 Uiso 1 1 calc R .
C73 C -0.0054(2) 1.1733(2) 0.36895(13) 0.0400(8) Uani 1 1 d . .
H73 H -0.0618 1.1768 0.3770 0.048 Uiso 1 1 calc R .
C77 C 0.3134(2) 1.0118(2) 0.25838(12) 0.0351(7) Uani 1 1 d . .
C80 C 0.5396(2) 0.5510(2) 0.41781(13) 0.0387(8) Uani 1 1 d . .
C81 C 0.3024(3) 0.5659(3) 0.3531(2) 0.0713(15) Uani 1 1 d . .
H81 H 0.3071 0.5385 0.3298 0.086 Uiso 1 1 calc R .
C82 C 0.0731(3) 1.1577(3) 0.1904(2) 0.0670(14) Uani 1 1 d . .
H82 H 0.0486 1.1931 0.1643 0.080 Uiso 1 1 calc R .
C89 C 0.49323(19) 0.6863(2) 0.43052(11) 0.0328(7) Uani 1 1 d . .
C99 C 0.0236(2) 1.2299(2) 0.33036(13) 0.0408(8) Uani 1 1 d . .
H99 H -0.0130 1.2718 0.3120 0.049 Uiso 1 1 calc R .
C104 C 0.3146(3) 0.6535(3) 0.2558(2) 0.0705(15) Uani 1 1 d . .
H10A H 0.3196 0.6920 0.2244 0.106 Uiso 1 1 calc GR .
H10B H 0.2658 0.6370 0.2623 0.106 Uiso 1 1 calc GR .
H10C H 0.3635 0.6058 0.2553 0.106 Uiso 1 1 calc GR .
C107 C 0.5745(2) 0.4651(2) 0.43278(15) 0.0463(9) Uani 1 1 d . .
H107 H 0.5927 0.4431 0.4623 0.056 Uiso 1 1 calc R .
C111 C 0.45944(18) 0.8702(2) 0.50674(11) 0.0310(7) Uani 1 1 d . .
C115 C 0.2978(4) 0.5250(3) 0.4019(3) 0.0864(19) Uani 1 1 d . .
H115 H 0.2986 0.4702 0.4114 0.104 Uiso 1 1 calc R .
C118 C 0.7853(2) 0.8044(3) 0.27467(16) 0.0520(10) Uani 1 1 d . .
H11D H 0.8116 0.7885 0.2437 0.078 Uiso 1 1 calc R .
H11E H 0.8010 0.7579 0.3011 0.078 Uiso 1 1 calc R .
H11F H 0.8033 0.8482 0.2752 0.078 Uiso 1 1 calc R .
C119 C 0.2840(2) 0.6782(2) 0.46154(16) 0.0473(9) Uani 1 1 d . .
H119 H 0.2798 0.6437 0.4930 0.057 Uiso 1 1 calc R .
C120 C 0.13389(19) 1.10357(19) 0.38330(11) 0.0293(7) Uani 1 1 d . .
C121 C 0.2102(3) 0.7875(4) 0.66628(15) 0.0798(19) Uani 1 1 d . .
H121 H 0.1971 0.7622 0.6996 0.096 Uiso 1 1 calc R .
C128 C 0.39030(18) 1.10184(19) 0.32410(10) 0.0272(6) Uani 1 1 d . .
C129 C 0.6656(2) 0.8945(2) 0.24543(13) 0.0412(8) Uani 1 1 d . .
C134 C 0.41307(19) 1.1703(2) 0.30030(11) 0.0303(7) Uani 1 1 d . .
H134 H 0.3723 1.2208 0.2931 0.036 Uiso 1 1 calc R .
C137 C 0.4531(2) 1.0090(2) 0.22154(12) 0.0396(8) Uani 1 1 d . .
H137 H 0.4337 1.0512 0.1957 0.048 Uiso 1 1 calc R .
C141 C 0.3203(2) 1.1216(2) 0.43896(14) 0.0403(8) Uani 1 1 d D .
H14A H 0.2830 1.1602 0.4182 0.060 Uiso 1 1 calc R .
H14B H 0.3742 1.1303 0.4267 0.060 Uiso 1 1 calc R .
H14C H 0.2979 1.1297 0.4720 0.060 Uiso 1 1 calc R .
C144 C 0.55729(19) 1.0904(2) 0.29902(10) 0.0283(6) Uani 1 1 d . .
C145 C 0.53228(19) 1.0208(2) 0.32466(11) 0.0290(6) Uani 1 1 d . .
H145 H 0.5723 0.9706 0.3335 0.035 Uiso 1 1 calc R .
C167 C 0.4998(2) 0.7515(3) 0.57210(12) 0.0427(9) Uani 1 1 d . .
H167 H 0.5206 0.6945 0.5831 0.051 Uiso 1 1 calc R .
C171 C 0.2545(2) 0.7458(3) 0.54527(14) 0.0487(10) Uani 1 1 d . .
H171 H 0.2469 0.6942 0.5539 0.058 Uiso 1 1 calc R .
C181 C 0.4526(2) 0.8848(2) 0.58674(12) 0.0408(8) Uani 1 1 d . .
H181 H 0.4405 0.9186 0.6081 0.049 Uiso 1 1 calc R .
C185 C 0.1815(2) 0.9986(2) 0.30638(14) 0.0401(8) Uani 1 1 d . .
H185 H 0.1491 0.9747 0.3349 0.048 Uiso 1 1 calc R .
C189 C 0.1933(3) 1.0869(2) 0.22472(14) 0.0458(9) Uani 1 1 d . .
C194 C 0.28711(18) 0.8596(2) 0.48406(11) 0.0318(7) Uani 1 1 d . .
C196 C 0.5879(3) 1.0232(3) 0.17959(14) 0.0538(10) Uani 1 1 d . .
H196 H 0.5619 1.0666 0.1564 0.065 Uiso 1 1 calc R .
C197 C 0.6445(2) 0.7835(3) 0.39321(15) 0.0534(11) Uani 1 1 d D .
H19A H 0.6892 0.8070 0.3761 0.080 Uiso 1 1 calc R .
H19B H 0.6603 0.7292 0.3877 0.080 Uiso 1 1 calc R .
H19C H 0.6337 0.7800 0.4279 0.080 Uiso 1 1 calc R .
C200 C 0.5400(2) 0.9795(2) 0.21853(13) 0.0416(8) Uani 1 1 d . .
C201 C 0.2884(2) 0.6461(2) 0.42263(18) 0.0538(11) Uani 1 1 d . .
C204 C 0.5796(2) 0.9126(2) 0.25179(12) 0.0373(8) Uani 1 1 d . .
C207 C 0.4010(3) 0.8266(3) 0.23070(15) 0.0626(12) Uani 1 1 d D .
H20A H 0.4449 0.8496 0.2104 0.094 Uiso 1 1 calc R .
H20B H 0.3483 0.8628 0.2229 0.094 Uiso 1 1 calc R .
H20C H 0.4120 0.7736 0.2246 0.094 Uiso 1 1 calc R .
C215 C 0.4399(2) 0.9189(2) 0.54019(12) 0.0351(7) Uani 1 1 d . .
C223 C 0.2914(2) 0.6897(2) 0.37385(17) 0.0464(9) Uani 1 1 d . .
C226 C 0.2759(2) 0.7812(2) 0.49726(13) 0.0379(8) Uani 1 1 d . .
C227 C 0.46647(19) 0.7185(2) 0.38556(12) 0.0322(7) Uani 1 1 d . .
C229 C 0.2634(2) 0.9805(2) 0.30269(12) 0.0336(7) Uani 1 1 d . .
C240 C 0.7101(3) 0.9392(3) 0.20807(14) 0.0508(10) Uani 1 1 d . .
H240 H 0.7675 0.9261 0.2048 0.061 Uiso 1 1 calc R .
C241 C 0.6699(3) 1.0038(3) 0.17509(15) 0.0582(11) Uani 1 1 d . .
H241 H 0.7003 1.0344 0.1492 0.070 Uiso 1 1 calc R .
C246 C 0.45049(18) 1.02527(19) 0.33691(10) 0.0263(6) Uani 1 1 d . .
N24 N 0.48019(16) 0.74561(18) 0.45509(10) 0.0331(6) Uani 1 1 d . .
N46 N 0.39837(19) 0.98227(17) 0.25728(10) 0.0357(6) Uani 1 1 d . .
N53 N 0.30822(15) 1.10123(16) 0.34069(9) 0.0274(5) Uani 1 1 d . .
N109 N 0.28520(17) 0.74972(18) 0.45765(11) 0.0384(7) Uani 1 1 d . .
Ni2 Ni 0.30033(2) 1.00126(2) 0.39024(2) 0.02561(9) Uani 1 1 d D .
Ni4 Ni 0.42387(3) 0.89013(3) 0.31194(2) 0.02985(10) Uani 1 1 d D .
Ni10 Ni 0.45086(2) 0.85608(2) 0.41402(2) 0.02711(10) Uani 1 1 d D .
Ni12 Ni 0.29182(2) 0.83297(3) 0.39567(2) 0.03054(10) Uani 1 1 d D .
O0AA O 0.02686(14) 1.05346(15) 0.43361(9) 0.0410(6) Uani 1 1 d . .
O17 O 0.30709(18) 0.69080(18) 0.29280(13) 0.0573(8) Uani 1 1 d . .
O25 O 0.32860(14) 1.04162(14) 0.43893(8) 0.0322(5) Uani 1 1 d D .
H25A H 0.3711(15) 1.0095(11) 0.4503(11) 0.048 Uiso 1 1 d DR .
O29 O 0.44937(13) 0.90771(14) 0.46253(7) 0.0315(5) Uani 1 1 d . .
O31 O 0.69773(15) 0.83165(16) 0.28052(9) 0.0446(6) Uani 1 1 d . .
O37 O 0.40741(14) 0.99938(15) 0.52252(8) 0.0359(5) Uani 1 1 d . .
O39 O 0.54279(14) 0.86641(14) 0.28810(8) 0.0359(5) Uani 1 1 d . .
O43 O 0.18046(13) 1.04102(14) 0.40951(8) 0.0321(5) Uani 1 1 d . .
O47 O 0.42342(13) 0.95998(13) 0.35983(7) 0.0279(5) Uani 1 1 d . .
O55 O 0.16675(14) 0.89296(15) 0.41644(10) 0.0432(6) Uani 1 1 d D .
H55 H 0.1499(12) 0.9377(13) 0.4252(15) 0.065 Uiso 1 1 d DR .
O77 O 0.39773(17) 0.81742(16) 0.27995(9) 0.0418(6) Uani 1 1 d D .
H77 H 0.362(2) 0.793(2) 0.2974(6) 0.063 Uiso 1 1 d DR .
O88 O 0.28720(15) 0.76566(15) 0.35770(10) 0.0416(6) Uani 1 1 d . .
O92 O 0.57329(14) 0.83274(15) 0.37580(8) 0.0368(5) Uani 1 1 d D .
H92 H 0.5826(12) 0.830(2) 0.3465(5) 0.055 Uiso 1 1 d DR .
O95 O 0.30082(13) 0.93291(13) 0.34039(8) 0.0305(5) Uani 1 1 d . .
O103 O 0.31554(13) 0.88904(13) 0.43603(7) 0.0281(5) Uani 1 1 d . .
O105 O 0.42677(13) 0.79933(13) 0.37368(8) 0.0296(5) Uani 1 1 d . .
C7 C 0.0773(9) 0.1906(12) 0.5187(7) 0.344(9) Uani 1 1 d D U
H7A H 0.0645 0.2444 0.4971 0.516 Uiso 1 1 calc GR U
H7B H 0.1152 0.1864 0.5375 0.516 Uiso 1 1 calc GR U
H7C H 0.0266 0.1820 0.5408 0.516 Uiso 1 1 calc GR U
O2 O 0.1145(4) 0.1308(6) 0.49089(18) 0.207(4) Uani 1 1 d D U
H2A H 0.0951 0.1468 0.4661 0.310 Uiso 1 1 calc GR U
C31 C 0.5366(8) 0.6510(8) 0.1471(6) 0.250(7) Uani 1 1 d D U
H31A H 0.5143 0.6929 0.1205 0.376 Uiso 1 1 calc R U
H31B H 0.5798 0.6641 0.1533 0.376 Uiso 1 1 calc R U
H31C H 0.4926 0.6485 0.1763 0.376 Uiso 1 1 calc R U
O3 O 0.5689(5) 0.5774(4) 0.1347(3) 0.173(3) Uani 1 1 d D U
H3A H 0.5604 0.5409 0.1593 0.259 Uiso 1 1 calc GR U
C22 C 0.3872(4) 0.5212(7) 0.0090(3) 0.178(4) Uani 1 1 d D U
H22A H 0.3586 0.5686 0.0232 0.267 Uiso 1 1 calc R U
H22B H 0.3999 0.5389 -0.0264 0.267 Uiso 1 1 calc R U
H22C H 0.4384 0.4908 0.0202 0.267 Uiso 1 1 calc R U
O1 O 0.3347(3) 0.4693(4) 0.02387(14) 0.137(2) Uani 1 1 d D U
H1 H 0.3125 0.4656 0.0534 0.205 Uiso 1 1 calc GR U
C28 C 0.4704(7) 0.6962(10) -0.0209(4) 0.233(6) Uani 1 1 d D U
H28A H 0.4601 0.7460 -0.0463 0.349 Uiso 1 1 calc R U
H28B H 0.4257 0.6730 -0.0128 0.349 Uiso 1 1 calc R U
H28C H 0.5225 0.6572 -0.0326 0.349 Uiso 1 1 calc R U
O6 O 0.4749(5) 0.7149(5) 0.0231(3) 0.180(3) Uani 1 1 d D U
H6A H 0.5221 0.6906 0.0286 0.270 Uiso 1 1 calc GR U
C10 C -0.2411(6) 0.5557(6) 0.4020(4) 0.161(4) Uani 1 1 d D U
H10D H -0.2221 0.5725 0.3669 0.242 Uiso 1 1 calc R U
H10E H -0.2899 0.5982 0.4134 0.242 Uiso 1 1 calc R U
H10F H -0.2548 0.5056 0.4097 0.242 Uiso 1 1 calc R U
O12 O -0.1786(7) 0.5426(5) 0.4251(5) 0.244(5) Uani 1 1 d D U
H12 H -0.1578 0.5805 0.4127 0.365 Uiso 1 1 calc GR U

loop_
_atom_site_aniso_label
_atom_site_aniso_U_11
_atom_site_aniso_U_22
_atom_site_aniso_U_33
_atom_site_aniso_U_23
_atom_site_aniso_U_13
_atom_site_aniso_U_12
C1A 0.054(2) 0.0320(19) 0.0448(19) -0.0110(15) -0.0232(17) -0.0119(16)
C1C 0.045(2) 0.052(3) 0.071(3) -0.010(2) -0.022(2) -0.0218(19)
C1F 0.066(3) 0.066(3) 0.0351(18) -0.0078(18) -0.0157(17) -0.038(2)
C1H 0.0371(19) 0.062(3) 0.0347(18) -0.0015(17) -0.0059(15) -0.0217(18)
C1K 0.064(3) 0.072(3) 0.064(3) -0.001(2) -0.022(2) -0.048(2)
C2 0.041(2) 0.063(3) 0.0339(17) -0.0132(17) -0.0061(15) -0.0213(18)
C3 0.142(5) 0.058(3) 0.071(3) -0.028(3) -0.019(3) -0.057(3)
C3AA 0.0310(17) 0.039(2) 0.051(2) -0.0148(16) -0.0069(15) -0.0141(15)
C4AA 0.0362(19) 0.037(2) 0.050(2) -0.0092(16) -0.0046(16) -0.0096(16)
C5 0.041(2) 0.047(2) 0.049(2) -0.0236(18) -0.0125(16) -0.0152(17)
C6 0.0370(18) 0.045(2) 0.0336(16) -0.0111(15) -0.0096(13) -0.0204(16)
C8 0.043(2) 0.040(2) 0.0404(18) -0.0015(16) -0.0091(15) -0.0190(16)
C9 0.086(3) 0.072(3) 0.0346(19) 0.0053(19) -0.024(2) -0.049(3)
C11 0.0332(19) 0.051(2) 0.066(2) -0.022(2) -0.0181(17) -0.0065(17)
C12 0.043(2) 0.050(2) 0.0365(17) -0.0024(16) -0.0170(15) -0.0239(17)
C13 0.0406(18) 0.0304(18) 0.0328(16) -0.0090(13) -0.0116(14) -0.0101(14)
C16 0.055(2) 0.0319(19) 0.0421(19) -0.0077(15) -0.0109(16) -0.0220(17)
C17 0.0371(18) 0.038(2) 0.0404(18) -0.0140(15) -0.0131(14) -0.0082(15)
C20 0.073(3) 0.056(3) 0.042(2) 0.0002(18) -0.0260(19) -0.036(2)
C24 0.0355(18) 0.0357(19) 0.0418(18) -0.0057(15) -0.0102(14) -0.0141(15)
C26 0.043(2) 0.056(3) 0.083(3) 0.016(2) -0.018(2) -0.025(2)
C27 0.0406(19) 0.039(2) 0.0365(17) -0.0015(15) -0.0145(14) -0.0192(16)
C29 0.076(3) 0.067(3) 0.0373(19) -0.0205(19) -0.0117(19) -0.032(2)
C30 0.046(2) 0.0335(18) 0.0345(16) -0.0077(14) -0.0169(14) -0.0143(15)
C35 0.044(2) 0.040(2) 0.064(3) -0.020(2) 0.0010(19) -0.0095(18)
C36 0.0358(18) 0.0321(18) 0.0419(18) -0.0116(15) -0.0132(14) -0.0079(14)
C48 0.0324(18) 0.046(2) 0.049(2) -0.0211(17) -0.0076(15) -0.0097(16)
C53 0.040(2) 0.046(2) 0.062(2) -0.030(2) -0.0037(18) -0.0101(17)
C56 0.045(2) 0.065(3) 0.105(4) -0.025(3) -0.015(2) -0.025(2)
C62 0.048(2) 0.050(2) 0.0315(16) -0.0065(15) -0.0123(15) -0.0256(18)
C68 0.0347(18) 0.048(2) 0.0361(17) -0.0118(16) -0.0060(14) -0.0136(16)
C72 0.0322(16) 0.0345(18) 0.0303(15) -0.0110(13) -0.0103(12) -0.0114(14)
C76 0.051(2) 0.039(2) 0.0352(17) -0.0042(15) -0.0149(15) -0.0159(17)
C79 0.048(2) 0.067(3) 0.047(2) -0.035(2) -0.0136(17) -0.0124(19)
C85 0.0265(16) 0.0366(19) 0.0475(19) -0.0155(15) -0.0081(14) -0.0102(14)
C86 0.0358(18) 0.044(2) 0.0331(16) -0.0040(14) -0.0166(13) -0.0179(15)
C87 0.042(2) 0.039(2) 0.050(2) -0.0159(17) -0.0229(16) -0.0072(16)
C91 0.0294(16) 0.0352(19) 0.0376(17) -0.0118(14) -0.0072(13) -0.0088(14)
C94 0.046(2) 0.045(2) 0.050(2) -0.0111(18) -0.0236(17) -0.0092(18)
C98 0.0376(18) 0.0313(18) 0.0437(18) -0.0075(15) -0.0141(15) -0.0110(15)
C106 0.0280(16) 0.0386(19) 0.0344(16) -0.0096(14) -0.0077(13) -0.0106(14)
C108 0.055(2) 0.036(2) 0.046(2) -0.0103(16) -0.0264(17) -0.0062(17)
C110 0.046(2) 0.039(2) 0.0323(16) -0.0055(14) -0.0128(14) -0.0205(16)
C114 0.056(2) 0.036(2) 0.0393(18) -0.0034(15) -0.0255(17) -0.0109(17)
C117 0.055(2) 0.050(2) 0.050(2) -0.0043(18) -0.0177(18) -0.030(2)
C122 0.047(2) 0.0344(19) 0.0325(16) -0.0076(14) -0.0139(14) -0.0194(16)
C124 0.036(2) 0.060(3) 0.069(3) -0.011(2) -0.0130(19) -0.0128(19)
C126 0.0342(18) 0.0376(19) 0.0306(16) -0.0010(14) -0.0082(13) -0.0126(15)
C132 0.041(2) 0.078(4) 0.093(4) 0.017(3) -0.014(2) -0.033(2)
C136 0.045(2) 0.052(2) 0.0351(17) -0.0066(16) -0.0153(15) -0.0263(17)
C139 0.0326(16) 0.0353(18) 0.0309(15) -0.0155(13) -0.0079(12) -0.0091(14)
C148 0.032(2) 0.067(3) 0.065(3) -0.004(2) -0.0100(18) -0.0209(19)
C150 0.0350(18) 0.042(2) 0.0477(19) -0.0183(16) -0.0115(15) -0.0146(15)
C152 0.071(3) 0.066(3) 0.066(3) -0.033(2) -0.027(2) -0.011(2)
C154 0.0384(18) 0.0322(18) 0.0352(16) -0.0122(14) -0.0119(14) -0.0092(14)
C156 0.0346(17) 0.0313(18) 0.0360(16) -0.0131(14) -0.0134(13) -0.0080(14)
C157 0.0354(17) 0.0311(17) 0.0272(14) -0.0085(13) -0.0114(12) -0.0118(14)
C159 0.043(2) 0.054(2) 0.0399(18) -0.0103(17) -0.0108(15) -0.0278(18)
C164 0.0388(19) 0.054(2) 0.0336(17) -0.0082(16) -0.0099(14) -0.0204(17)
C165 0.082(3) 0.068(3) 0.0350(19) -0.0187(19) -0.0142(19) -0.036(2)
C169 0.082(3) 0.056(3) 0.060(3) -0.032(2) -0.012(2) -0.031(2)
C174 0.0344(17) 0.0332(18) 0.0301(15) -0.0033(13) -0.0123(13) -0.0135(14)
C176 0.0324(17) 0.047(2) 0.0360(17) -0.0133(15) -0.0047(14) -0.0165(16)
C177 0.0332(17) 0.045(2) 0.0297(15) -0.0048(14) -0.0094(13) -0.0144(15)
C179 0.056(2) 0.047(2) 0.048(2) -0.0198(18) -0.0081(18) -0.0251(19)
C184 0.0355(18) 0.047(2) 0.0392(17) -0.0144(16) -0.0102(14) -0.0171(16)
C188 0.0368(18) 0.0377(19) 0.0318(16) -0.0071(14) -0.0082(13) -0.0155(15)
C192 0.0353(17) 0.0321(18) 0.0319(15) -0.0078(13) -0.0095(13) -0.0117(14)
C213 0.037(2) 0.053(3) 0.053(2) -0.0058(19) -0.0167(17) -0.0054(18)
C217 0.0330(18) 0.050(2) 0.0436(19) -0.0019(17) -0.0092(15) -0.0201(17)
C219 0.041(2) 0.042(2) 0.0386(18) -0.0007(15) -0.0103(15) -0.0196(16)
C222 0.0278(16) 0.0312(17) 0.0385(16) -0.0092(14) -0.0090(13) -0.0124(13)
C232 0.104(4) 0.054(3) 0.063(3) -0.021(2) -0.012(3) -0.045(3)
C236 0.0393(18) 0.0382(19) 0.0283(15) -0.0072(13) -0.0080(13) -0.0230(15)
C238 0.062(3) 0.066(3) 0.081(3) -0.006(2) -0.031(2) -0.036(2)
C243 0.0392(18) 0.0397(19) 0.0272(14) -0.0100(13) -0.0085(13) -0.0204(15)
N19 0.0185(11) 0.0203(12) 0.0181(10) -0.0058(9) -0.0077(8) -0.0042(9)
N28 0.0328(14) 0.0321(15) 0.0360(14) -0.0088(12) -0.0104(11) -0.0109(12)
N51 0.0332(15) 0.0433(17) 0.0310(13) -0.0096(12) -0.0097(11) -0.0165(13)
N111 0.0379(15) 0.0316(15) 0.0312(13) -0.0099(11) -0.0104(11) -0.0131(12)
Ni5 0.0298(2) 0.0326(2) 0.0294(2) -0.00931(17) -0.00914(16) -0.01197(17)
Ni8 0.0303(2) 0.0300(2) 0.0305(2) -0.00976(17) -0.00969(16) -0.01160(17)
Ni13 0.0322(2) 0.0290(2) 0.02872(19) -0.00836(16) -0.00935(16) -0.01234(17)
Ni15 0.0324(2) 0.0336(2) 0.0298(2) -0.00694(17) -0.01174(16) -0.01313(18)
O1AA 0.0332(13) 0.0454(15) 0.0548(15) -0.0119(12) -0.0103(11) -0.0136(11)
O2AA 0.0435(14) 0.0545(16) 0.0424(13) -0.0270(12) -0.0097(11) -0.0171(12)
O13 0.0301(12) 0.0499(16) 0.0492(14) -0.0171(12) -0.0077(10) -0.0135(11)
O27 0.0368(13) 0.0353(13) 0.0407(12) -0.0159(10) -0.0135(10) -0.0125(10)
O57 0.0316(12) 0.0360(13) 0.0404(12) -0.0105(10) -0.0085(10) -0.0134(10)
O62 0.0646(17) 0.0499(16) 0.0321(12) -0.0113(11) -0.0134(11) -0.0290(13)
O68 0.0304(12) 0.0449(15) 0.0391(12) -0.0086(11) -0.0114(10) -0.0095(11)
O70 0.0483(15) 0.0375(14) 0.0314(11) -0.0118(10) -0.0143(10) -0.0155(11)
O73 0.0361(12) 0.0272(12) 0.0347(11) -0.0060(9) -0.0098(9) -0.0096(10)
O83 0.0432(13) 0.0370(13) 0.0304(11) -0.0033(10) -0.0142(10) -0.0191(11)
O90 0.0347(12) 0.0310(12) 0.0270(10) -0.0037(9) -0.0107(9) -0.0152(10)
O98 0.0436(14) 0.0400(14) 0.0317(11) -0.0121(10) -0.0098(10) -0.0177(11)
O100 0.0321(12) 0.0353(13) 0.0294(11) -0.0079(9) -0.0109(9) -0.0145(10)
O101 0.0316(12) 0.0372(14) 0.0429(13) -0.0123(11) -0.0088(10) -0.0119(10)
O115 0.0307(11) 0.0314(12) 0.0271(10) -0.0071(9) -0.0102(8) -0.0110(9)
O123 0.0459(15) 0.0532(17) 0.0544(16) -0.0135(13) -0.0174(12) -0.0157(13)
C0AA 0.039(2) 0.031(2) 0.073(3) -0.0166(19) 0.0035(19) -0.0128(16)
C1 0.0234(17) 0.058(3) 0.068(3) -0.001(2) -0.0142(17) -0.0172(17)
C1AA 0.050(2) 0.0278(18) 0.062(2) -0.0169(17) -0.0366(19) -0.0024(16)
C1B 0.035(2) 0.100(4) 0.050(2) 0.019(2) -0.0150(18) -0.025(2)
C1D 0.042(2) 0.059(3) 0.088(3) -0.022(2) -0.008(2) -0.028(2)
C1E 0.074(3) 0.043(3) 0.099(4) -0.021(3) 0.006(3) -0.026(2)
C1G 0.0385(19) 0.052(2) 0.0404(18) -0.0161(17) -0.0139(15) -0.0174(17)
C1I 0.063(2) 0.035(2) 0.0437(19) -0.0130(16) -0.0266(18) -0.0149(18)
C1J 0.0320(17) 0.0321(18) 0.0425(18) -0.0081(15) -0.0050(14) -0.0119(14)
C1L 0.044(2) 0.043(2) 0.093(3) -0.034(2) -0.013(2) -0.0157(18)
C2AA 0.0279(16) 0.042(2) 0.0353(16) 0.0017(14) -0.0140(13) -0.0140(15)
C4 0.0308(16) 0.0337(17) 0.0311(15) -0.0112(13) -0.0076(12) -0.0130(13)
C15 0.0303(17) 0.046(2) 0.0416(18) -0.0144(16) -0.0034(14) -0.0173(15)
C18 0.089(3) 0.035(2) 0.074(3) -0.012(2) -0.056(3) -0.013(2)
C19 0.0378(18) 0.0393(19) 0.0319(16) -0.0074(14) -0.0049(13) -0.0204(15)
C23 0.0267(16) 0.047(2) 0.0313(16) -0.0014(14) -0.0091(12) -0.0151(15)
C25 0.0268(16) 0.0367(19) 0.0396(17) 0.0006(15) -0.0115(13) -0.0081(14)
C33 0.038(2) 0.119(4) 0.0372(19) -0.018(2) -0.0038(16) -0.041(2)
C37 0.0282(17) 0.0254(17) 0.056(2) -0.0108(15) 0.0000(15) -0.0085(14)
C38 0.0350(18) 0.0311(18) 0.0418(18) -0.0053(14) -0.0160(14) -0.0074(14)
C39 0.051(2) 0.057(3) 0.0345(17) 0.0048(17) -0.0214(16) -0.0269(19)
C42 0.0299(17) 0.0330(19) 0.0397(18) -0.0005(15) -0.0065(14) -0.0042(14)
C43 0.0348(17) 0.0335(18) 0.0325(16) -0.0070(13) -0.0086(13) -0.0141(14)
C44 0.0335(19) 0.0262(19) 0.074(3) -0.0022(18) 0.0020(18) -0.0102(15)
C46 0.0271(16) 0.0306(17) 0.0374(16) -0.0102(13) -0.0103(13) -0.0087(13)
C47 0.0331(17) 0.0300(17) 0.0331(15) -0.0060(13) -0.0107(13) -0.0147(14)
C49 0.036(2) 0.040(2) 0.058(2) -0.0157(18) 0.0008(17) -0.0121(16)
C50 0.0232(17) 0.061(3) 0.0410(19) 0.0059(18) -0.0067(14) -0.0088(17)
C52 0.053(3) 0.149(6) 0.034(2) -0.009(3) -0.0054(18) -0.050(3)
C57 0.0217(16) 0.071(3) 0.0321(17) -0.0049(17) -0.0054(13) -0.0153(17)
C59 0.0277(16) 0.0363(19) 0.0373(16) -0.0108(14) -0.0076(13) -0.0107(14)
C63 0.061(3) 0.039(2) 0.082(3) -0.013(2) -0.047(2) -0.0105(19)
C65 0.0281(16) 0.0370(19) 0.0408(17) -0.0104(15) -0.0107(13) -0.0114(14)
C69 0.069(3) 0.047(3) 0.101(4) -0.012(3) -0.062(3) -0.009(2)
C73 0.0260(17) 0.043(2) 0.055(2) -0.0105(17) -0.0166(15) -0.0095(15)
C77 0.0441(19) 0.0295(18) 0.0410(17) -0.0132(14) -0.0190(15) -0.0095(15)
C80 0.0285(17) 0.0264(17) 0.049(2) -0.0035(15) -0.0005(14) -0.0067(14)
C81 0.056(3) 0.049(3) 0.121(5) -0.045(3) -0.007(3) -0.018(2)
C82 0.089(4) 0.047(3) 0.091(4) -0.009(2) -0.070(3) -0.013(2)
C89 0.0228(15) 0.0345(18) 0.0348(16) -0.0047(14) -0.0029(12) -0.0074(13)
C99 0.0315(18) 0.039(2) 0.051(2) -0.0081(16) -0.0207(15) -0.0029(15)
C104 0.059(3) 0.061(3) 0.116(4) -0.058(3) -0.037(3) 0.001(2)
C107 0.0338(19) 0.032(2) 0.055(2) -0.0031(17) 0.0006(16) -0.0045(15)
C111 0.0225(15) 0.0418(19) 0.0308(15) -0.0020(14) -0.0112(12) -0.0132(14)
C115 0.082(4) 0.048(3) 0.134(5) -0.040(3) 0.009(4) -0.037(3)
C118 0.0309(19) 0.062(3) 0.064(3) -0.029(2) 0.0033(17) -0.0154(18)
C119 0.040(2) 0.0254(18) 0.065(2) -0.0011(17) -0.0049(18) -0.0108(16)
C120 0.0264(15) 0.0293(17) 0.0367(16) -0.0110(13) -0.0125(12) -0.0061(13)
C121 0.039(2) 0.154(6) 0.030(2) 0.008(3) -0.0081(17) -0.036(3)
C128 0.0251(15) 0.0333(17) 0.0276(14) -0.0100(13) -0.0072(11) -0.0101(13)
C129 0.045(2) 0.044(2) 0.0375(18) -0.0170(16) 0.0013(15) -0.0199(17)
C134 0.0300(16) 0.0305(17) 0.0329(15) -0.0073(13) -0.0084(12) -0.0110(13)
C137 0.055(2) 0.038(2) 0.0314(16) -0.0089(15) -0.0113(15) -0.0182(17)
C141 0.048(2) 0.0333(19) 0.050(2) -0.0120(16) -0.0225(17) -0.0123(16)
C144 0.0300(16) 0.0356(18) 0.0265(14) -0.0108(13) -0.0041(12) -0.0164(13)
C145 0.0310(16) 0.0299(17) 0.0302(15) -0.0060(13) -0.0108(12) -0.0115(13)
C167 0.045(2) 0.048(2) 0.0372(18) 0.0065(16) -0.0205(15) -0.0213(18)
C171 0.0279(18) 0.046(2) 0.054(2) 0.0132(18) -0.0092(16) -0.0116(16)
C181 0.043(2) 0.057(2) 0.0325(16) -0.0045(16) -0.0146(14) -0.0253(18)
C185 0.044(2) 0.037(2) 0.052(2) -0.0157(16) -0.0244(16) -0.0091(16)
C189 0.065(3) 0.033(2) 0.054(2) -0.0117(17) -0.035(2) -0.0116(18)
C194 0.0217(15) 0.0366(19) 0.0325(16) 0.0006(13) -0.0084(12) -0.0092(13)
C196 0.072(3) 0.051(2) 0.042(2) -0.0037(18) -0.0079(19) -0.032(2)
C197 0.033(2) 0.066(3) 0.054(2) -0.009(2) -0.0124(17) -0.0079(19)
C200 0.052(2) 0.040(2) 0.0370(18) -0.0121(16) -0.0056(16) -0.0194(17)
C201 0.043(2) 0.033(2) 0.080(3) -0.013(2) -0.002(2) -0.0154(17)
C204 0.045(2) 0.041(2) 0.0328(16) -0.0152(15) -0.0036(14) -0.0179(16)
C207 0.094(4) 0.056(3) 0.053(2) -0.025(2) -0.023(2) -0.024(3)
C215 0.0269(16) 0.049(2) 0.0334(16) -0.0040(15) -0.0094(13) -0.0178(15)
C223 0.0307(18) 0.034(2) 0.084(3) -0.025(2) -0.0139(18) -0.0101(15)
C226 0.0234(16) 0.038(2) 0.0450(19) -0.0022(15) -0.0093(14) -0.0062(14)
C227 0.0223(15) 0.0287(17) 0.0415(17) -0.0047(14) -0.0038(13) -0.0087(13)
C229 0.0393(18) 0.0298(17) 0.0421(17) -0.0131(14) -0.0228(14) -0.0065(14)
C240 0.049(2) 0.060(3) 0.048(2) -0.017(2) 0.0031(18) -0.029(2)
C241 0.061(3) 0.067(3) 0.050(2) -0.010(2) 0.004(2) -0.039(2)
C246 0.0271(15) 0.0280(16) 0.0251(14) -0.0068(12) -0.0061(11) -0.0091(12)
N24 0.0237(13) 0.0388(16) 0.0337(14) -0.0032(12) -0.0077(11) -0.0096(12)
N46 0.0479(17) 0.0306(15) 0.0353(14) -0.0110(12) -0.0155(12) -0.0113(13)
N53 0.0277(13) 0.0289(14) 0.0270(12) -0.0061(10) -0.0105(10) -0.0068(11)
N109 0.0286(14) 0.0301(16) 0.0552(18) -0.0037(13) -0.0107(13) -0.0115(12)
Ni2 0.02318(19) 0.0277(2) 0.02946(19) -0.00646(16) -0.00946(15) -0.00880(16)
Ni4 0.0332(2) 0.0278(2) 0.0315(2) -0.00778(17) -0.01045(16) -0.00913(17)
Ni10 0.02318(19) 0.0291(2) 0.02918(19) -0.00449(16) -0.00842(15) -0.00790(16)
Ni12 0.0269(2) 0.0265(2) 0.0428(2) -0.00792(18) -0.01328(17) -0.00862(17)
O0AA 0.0241(12) 0.0429(15) 0.0530(15) -0.0011(12) -0.0115(10) -0.0128(11)
O17 0.0536(17) 0.0499(18) 0.092(2) -0.0406(17) -0.0326(16) -0.0078(14)
O25 0.0324(12) 0.0327(13) 0.0385(12) -0.0108(10) -0.0161(10) -0.0088(10)
O29 0.0277(11) 0.0413(14) 0.0289(11) -0.0056(10) -0.0109(9) -0.0125(10)
O31 0.0334(13) 0.0493(16) 0.0473(14) -0.0151(12) 0.0008(11) -0.0132(12)
O37 0.0371(13) 0.0424(14) 0.0353(12) -0.0109(10) -0.0134(10) -0.0139(11)
O39 0.0354(13) 0.0352(13) 0.0366(12) -0.0115(10) -0.0021(10) -0.0124(10)
O43 0.0260(11) 0.0325(13) 0.0380(12) -0.0044(10) -0.0120(9) -0.0083(9)
O47 0.0262(11) 0.0269(11) 0.0314(11) -0.0072(9) -0.0086(8) -0.0068(9)
O55 0.0256(12) 0.0323(14) 0.0745(18) -0.0130(13) -0.0116(12) -0.0107(10)
O77 0.0577(17) 0.0371(14) 0.0429(13) -0.0130(11) -0.0185(12) -0.0187(12)
O88 0.0383(13) 0.0311(13) 0.0666(16) -0.0165(12) -0.0231(12) -0.0090(11)
O92 0.0258(11) 0.0432(14) 0.0352(12) -0.0045(11) -0.0063(9) -0.0080(10)
O95 0.0314(12) 0.0297(12) 0.0369(11) -0.0094(9) -0.0163(9) -0.0080(9)
O103 0.0242(10) 0.0321(12) 0.0286(10) -0.0038(9) -0.0085(8) -0.0099(9)
O105 0.0292(11) 0.0251(11) 0.0366(11) -0.0069(9) -0.0105(9) -0.0081(9)
C7 0.222(13) 0.56(2) 0.43(2) -0.341(17) 0.005(13) -0.188(13)
O2 0.165(5) 0.479(12) 0.105(4) -0.169(6) 0.077(3) -0.240(7)
C31 0.213(13) 0.192(10) 0.402(19) -0.165(12) -0.048(12) -0.059(9)
O3 0.199(7) 0.140(5) 0.212(7) -0.053(5) -0.070(6) -0.058(5)
C22 0.070(4) 0.322(11) 0.073(4) 0.034(6) -0.009(4) -0.057(6)
O1 0.085(3) 0.221(6) 0.052(2) -0.028(3) -0.008(2) -0.001(3)
C28 0.162(10) 0.404(18) 0.151(8) -0.103(10) -0.068(7) -0.048(11)
O6 0.169(7) 0.205(8) 0.148(5) -0.040(5) -0.056(5) -0.022(5)
C10 0.116(7) 0.176(9) 0.212(10) -0.099(8) -0.050(6) -0.011(6)
O12 0.239(9) 0.204(8) 0.356(13) -0.152(9) -0.170(9) 0.014(7)

loop_
_atom_type_symbol
_atom_type_description
_atom_type_scat_dispersion_real
_atom_type_scat_dispersion_imag
_atom_type_scat_source
C C 0.0033 0.0016 'International Tables Vol C Tables 4.2.6.8 and 6.1.1.4'
H H 0.0000 0.0000 'International Tables Vol C Tables 4.2.6.8 and 6.1.1.4'
N N 0.0061 0.0033 'International Tables Vol C Tables 4.2.6.8 and 6.1.1.4'
Ni Ni 0.3393 1.1124 'International Tables Vol C Tables 4.2.6.8 and 6.1.1.4'
O O 0.0106 0.0060 'International Tables Vol C Tables 4.2.6.8 and 6.1.1.4'

loop_
_geom_angle_atom_site_label_1
_geom_angle_atom_site_label_2
_geom_angle_atom_site_label_3
_geom_angle
C30 C1A H1A 119.2
C108 C1A H1A 119.2
C108 C1A C30 121.6(4)
C159 C1C H1C 119.4
C238 C1C H1C 119.4
C238 C1C C159 121.2(4)
C9 C1F H1F 119.8
C136 C1F H1F 119.8
C136 C1F C9 120.4(4)
C2 C1H H1H 120.0
C8 C1H H1H 120.0
C8 C1H C2 120.0(3)
C117 C1K H1K 119.5
C117 C1K C238 121.0(4)
C238 C1K H1K 119.5
C1H C2 H2 119.6
C164 C2 C1H 120.8(3)
C164 C2 H2 119.6
C169 C3 H3 120.0
C232 C3 H3 120.0
C232 C3 C169 120.1(4)
C4AA C3AA C85 119.0(3)
C24 C3AA C4AA 122.3(4)
C24 C3AA C85 118.7(3)
C3AA C4AA H4AA 119.6
C35 C4AA C3AA 120.7(4)
C35 C4AA H4AA 119.6
C169 C5 C150 121.1(4)
O2AA C5 C150 113.7(3)
O2AA C5 C169 125.2(3)
C174 C6 H6 119.5
C174 C6 C177 121.0(3)
C177 C6 H6 119.5
C1H C8 H8 119.5
C1H C8 C126 121.1(4)
C126 C8 H8 119.5
C1F C9 H9 119.9
C20 C9 C1F 120.1(4)
C20 C9 H9 119.9
H11A C11 H11B 109.5
H11A C11 H11C 109.5
H11B C11 H11C 109.5
O13 C11 H11A 109.5
O13 C11 H11B 109.5
O13 C11 H11C 109.5
C20 C12 C27 116.6(3)
C20 C12 C86 119.2(3)
C86 C12 C27 124.1(3)
C76 C13 C156 118.9(3)
C76 C13 C188 123.3(3)
C188 C13 C156 117.8(3)
C179 C16 H16 117.5
N28 C16 H16 117.5
N28 C16 C179 125.1(3)
C94 C17 C154 121.3(4)
O1AA C17 C94 125.4(3)
O1AA C17 C154 113.3(3)
C9 C20 C12 121.5(4)
C9 C20 H20 119.2
C12 C20 H20 119.2
C3AA C24 H24 119.6
C106 C24 C3AA 120.9(3)
C106 C24 H24 119.6
C132 C26 H26 119.5
C132 C26 C217 121.1(4)
C217 C26 H26 119.5
C12 C27 H27 117.1
O123 C27 C12 125.8(3)
O123 C27 H27 117.1
H29A C29 H29B 109.5
H29A C29 H29C 109.5
H29B C29 H29C 109.5
O98 C29 H29A 109.5
O98 C29 H29B 109.5
O98 C29 H29C 109.5
C1A C30 C122 116.2(3)
C1A C30 C154 118.9(3)
C154 C30 C122 124.9(3)
C4AA C35 H35 119.8
C4AA C35 C53 120.3(4)
C53 C35 H35 119.8
C87 C36 H36 119.4
C87 C36 C156 121.2(3)
C156 C36 H36 119.4
C53 C48 H48 119.2
C53 C48 C85 121.5(4)
C85 C48 H48 119.2
C35 C53 H53 119.9
C48 C53 C35 120.1(4)
C48 C53 H53 119.9
H56A C56 H56B 109.5
H56A C56 H56C 109.5
H56B C56 H56C 109.5
O101 C56 H56A 109.5
O101 C56 H56B 109.5
O101 C56 H56C 109.5
C110 C62 C117 121.8(4)
C110 C62 C159 119.9(3)
C159 C62 C117 118.2(3)
C148 C68 C176 121.7(4)
O13 C68 C148 124.2(3)
O13 C68 C176 114.0(3)
C188 C72 C157 120.1(3)
C188 C72 N51 124.9(3)
N51 C72 C157 114.7(3)
C13 C76 H76 119.4
C114 C76 C13 121.2(4)
C114 C76 H76 119.4
H79A C79 H79B 109.5
H79A C79 H79C 109.5
H79B C79 H79C 109.5
O2AA C79 H79A 109.5
O2AA C79 H79B 109.5
O2AA C79 H79C 109.5
C48 C85 C3AA 118.3(3)
C91 C85 C3AA 119.3(3)
C91 C85 C48 122.4(3)
C12 C86 C136 117.3(3)
O83 C86 C12 125.7(3)
O83 C86 C136 116.9(3)
C36 C87 H87 119.8
C36 C87 C114 120.5(3)
C114 C87 H87 119.8
C85 C91 H91 119.4
C222 C91 C85 121.2(3)
C222 C91 H91 119.4
C17 C94 H94 119.7
C17 C94 C108 120.5(4)
C108 C94 H94 119.7
C126 C98 H98 119.6
C192 C98 H98 119.6
C192 C98 C126 120.9(3)
C24 C106 C222 119.6(3)
C24 C106 O123 125.2(3)
O123 C106 C222 115.1(3)
C1A C108 C94 120.2(4)
C1A C108 H108 119.9
C94 C108 H108 119.9
C62 C110 H110 119.7
C236 C110 C62 120.7(3)
C236 C110 H110 119.7
C76 C114 C87 119.9(3)
C76 C114 H114 120.0
C87 C114 H114 120.0
C1K C117 C62 120.5(4)
C1K C117 H117 119.8
C62 C117 H117 119.8
C30 C122 H122 117.3
N111 C122 C30 125.5(3)
N111 C122 H122 117.3
H12A C124 H12B 109.5
H12A C124 H12C 109.5
H12B C124 H12C 109.5
O1AA C124 H12A 109.5
O1AA C124 H12B 109.5
O1AA C124 H12C 109.5
C8 C126 C98 122.1(3)
C8 C126 C177 119.5(3)
C98 C126 C177 118.4(3)
C26 C132 H132 120.1
C148 C132 C26 119.8(4)
C148 C132 H132 120.1
C1F C136 C86 121.4(4)
O62 C136 C1F 125.2(3)
O62 C136 C86 113.4(3)
C156 C139 H139 119.5
C157 C139 H139 119.5
C157 C139 C156 121.0(3)
C68 C148 H148 119.8
C132 C148 C68 120.5(4)
C132 C148 H148 119.8
C179 C150 C5 116.5(3)
O27 C150 C5 117.4(3)
O27 C150 C179 126.0(3)
H15A C152 H15B 109.5
H15A C152 H15C 109.5
H15B C152 H15C 109.5
O70 C152 H15A 109.5
O70 C152 H15B 109.5
O70 C152 H15C 109.5
C30 C154 C17 117.4(3)
O73 C154 C17 117.5(3)
O73 C154 C30 125.1(3)
C36 C156 C13 118.3(3)
C36 C156 C139 121.8(3)
C139 C156 C13 119.7(3)
C139 C157 C72 119.6(3)
C139 C157 O115 124.4(3)
O115 C157 C72 116.0(3)
C1C C159 C62 119.4(4)
C1C C159 C184 122.6(4)
C184 C159 C62 118.0(3)
C2 C164 H164 119.7
C2 C164 C177 120.5(4)
C177 C164 H164 119.7
H16A C165 H16B 109.5
H16A C165 H16C 109.5
H16B C165 H16C 109.5
O62 C165 H16A 109.5
O62 C165 H16B 109.5
O62 C165 H16C 109.5
C3 C169 H169 119.5
C5 C169 C3 121.0(4)
C5 C169 H169 119.5
C6 C174 C192 119.4(3)
O90 C174 C6 123.1(3)
O90 C174 C192 117.5(3)
C68 C176 C217 117.3(3)
O57 C176 C68 117.9(3)
O57 C176 C217 124.8(3)
C6 C177 C126 119.8(3)
C164 C177 C6 122.1(3)
C164 C177 C126 118.0(3)
C150 C179 C16 124.4(3)
C232 C179 C16 115.0(4)
C232 C179 C150 120.7(4)
C159 C184 H184 119.0
C243 C184 C159 121.9(4)
C243 C184 H184 119.0
C13 C188 H188 119.1
C72 C188 C13 121.7(3)
C72 C188 H188 119.1
C98 C192 C174 120.6(3)
C98 C192 N28 125.0(3)
N28 C192 C174 114.2(3)
H21A C213 H21B 109.5
H21A C213 H21C 109.5
H21B C213 H21C 109.5
O68 C213 H21A 109.5
O68 C213 H21B 109.5
O68 C213 H21C 109.5
C26 C217 C176 119.7(3)
C26 C217 C219 115.7(4)
C176 C217 C219 124.7(3)
C217 C219 H219 117.6
N51 C219 C217 124.8(4)
N51 C219 H219 117.6
C91 C222 C106 120.2(3)
C91 C222 N19 122.9(3)
N19 C222 C106 116.8(3)
C3 C232 C179 120.5(5)
C3 C232 H232 119.7
C179 C232 H232 119.7
C110 C236 C243 120.4(3)
C110 C236 N111 125.7(3)
N111 C236 C243 113.9(3)
C1C C238 C1K 119.8(4)
C1C C238 H238 120.1
C1K C238 H238 120.1
C184 C243 C236 118.8(3)
O100 C243 C184 123.8(3)
O100 C243 C236 117.3(3)
C222 N19 Ni5 135.55(19)
C222 N19 Ni8 115.85(19)
C222 N19 Ni15 108.61(18)
Ni5 N19 Ni8 92.68(9)
Ni15 N19 Ni5 97.08(10)
Ni15 N19 Ni8 101.54(9)
C16 N28 C192 123.5(3)
C16 N28 Ni8 124.9(2)
C192 N28 Ni8 111.5(2)
C72 N51 Ni5 110.2(2)
C219 N51 C72 123.8(3)
C219 N51 Ni5 125.9(3)
C122 N111 C236 124.0(3)
C122 N111 Ni13 125.0(2)
C236 N111 Ni13 110.7(2)
N19 Ni5 O98 87.98(9)
N19 Ni5 O100 81.31(8)
N51 Ni5 N19 167.05(10)
N51 Ni5 O98 90.03(10)
N51 Ni5 O100 97.99(10)
N51 Ni5 O115 81.49(10)
O57 Ni5 N19 99.57(9)
O57 Ni5 N51 93.36(11)
O57 Ni5 O98 102.19(9)
O57 Ni5 O100 90.29(9)
O57 Ni5 O115 167.34(9)
O98 Ni5 O100 164.78(9)
O115 Ni5 N19 85.70(9)
O115 Ni5 O98 89.42(9)
O115 Ni5 O100 79.07(8)
N28 Ni8 N19 98.04(10)
N28 Ni8 O90 82.14(10)
N28 Ni8 O101 87.89(10)
N28 Ni8 O115 168.02(10)
O27 Ni8 N19 91.24(9)
O27 Ni8 N28 94.79(11)
O27 Ni8 O90 169.20(9)
O27 Ni8 O101 100.86(9)
O27 Ni8 O115 97.14(9)
O90 Ni8 N19 79.00(8)
O90 Ni8 O101 89.41(9)
O101 Ni8 N19 166.07(9)
O115 Ni8 N19 82.78(9)
O115 Ni8 O90 86.31(8)
O115 Ni8 O101 88.83(9)
N111 Ni13 O70 88.63(10)
N111 Ni13 O90 166.71(10)
N111 Ni13 O100 82.07(10)
N111 Ni13 O115 96.36(9)
O70 Ni13 O115 166.14(9)
O73 Ni13 N111 94.29(10)
O73 Ni13 O70 100.72(9)
O73 Ni13 O90 99.00(9)
O73 Ni13 O100 170.99(9)
O73 Ni13 O115 91.83(9)
O90 Ni13 O70 89.16(9)
O90 Ni13 O115 83.01(8)
O100 Ni13 O70 87.48(9)
O100 Ni13 O90 84.73(9)
O100 Ni13 O115 80.44(8)
N19 Ni15 O68 88.87(9)
N19 Ni15 O90 78.83(8)
O68 Ni15 O90 164.73(8)
O83 Ni15 N19 169.52(10)
O83 Ni15 O68 100.92(10)
O83 Ni15 O90 92.05(9)
O83 Ni15 O100 97.86(9)
O83 Ni15 O123 94.34(10)
O100 Ni15 N19 85.96(9)
O100 Ni15 O68 88.90(9)
O100 Ni15 O90 81.31(8)
O123 Ni15 N19 81.98(10)
O123 Ni15 O68 89.06(11)
O123 Ni15 O90 98.03(10)
O123 Ni15 O100 167.80(10)
C17 O1AA C124 116.3(3)
C5 O2AA C79 116.5(3)
C68 O13 C11 116.8(3)
C150 O27 Ni8 124.1(2)
C176 O57 Ni5 124.9(2)
C136 O62 C165 115.7(3)
C213 O68 Ni15 129.9(2)
C213 O68 H68 109.8(14)
Ni15 O68 H68 115.6(14)
C152 O70 Ni13 129.5(2)
C152 O70 H70 110.9(13)
Ni13 O70 H70 119.6(13)
C154 O73 Ni13 123.3(2)
C86 O83 Ni15 123.5(2)
C174 O90 Ni8 108.02(18)
C174 O90 Ni13 136.1(2)
C174 O90 Ni15 117.07(19)
Ni8 O90 Ni13 95.78(8)
Ni8 O90 Ni15 100.63(9)
Ni13 O90 Ni15 93.02(9)
C29 O98 Ni5 128.4(2)
C29 O98 H98A 109.5(14)
Ni5 O98 H98A 117.5(14)
C243 O100 Ni5 114.99(18)
C243 O100 Ni13 108.9(2)
C243 O100 Ni15 134.8(2)
Ni13 O100 Ni5 100.12(9)
Ni13 O100 Ni15 99.31(10)
Ni15 O100 Ni5 93.11(9)
C56 O101 Ni8 129.8(3)
C56 O101 H101 108.7(13)
Ni8 O101 H101 121.5(13)
C157 O115 Ni5 107.44(18)
C157 O115 Ni8 132.45(19)
C157 O115 Ni13 120.96(18)
Ni5 O115 Ni13 100.35(9)
Ni8 O115 Ni5 96.79(9)
Ni8 O115 Ni13 92.84(8)
C27 O123 C106 124.6(3)
C27 O123 Ni15 124.5(2)
C106 O123 Ni15 110.9(2)
C44 C0AA H0AA 120.4
C49 C0AA H0AA 120.4
C49 C0AA C44 119.2(4)
H1B C1 H1D 109.5
H1B C1 H1E 109.5
H1D C1 H1E 109.5
O0AA C1 H1B 109.5
O0AA C1 H1D 109.5
O0AA C1 H1E 109.5
C63 C1AA C185 121.7(4)
C189 C1AA C63 118.9(4)
C189 C1AA C185 119.4(3)
C50 C1B H1BA 119.0
C121 C1B H1BA 119.0
C121 C1B C50 121.9(5)
H1DA C1D H1DB 109.5
H1DA C1D H1DC 109.5
H1DB C1D H1DC 109.5
O55 C1D H1DA 109.5
O55 C1D H1DB 109.5
O55 C1D H1DC 109.5
C115 C1E H1EA 119.5
C115 C1E C201 121.0(6)
C201 C1E H1EA 119.5
H1GA C1G H1GB 109.5
H1GA C1G H1GC 109.5
H1GB C1G H1GC 109.5
O37 C1G H1GA 109.5
O37 C1G H1GB 109.5
O37 C1G H1GC 109.5
C77 C1I H1I 119.5
C77 C1I C189 120.9(4)
C189 C1I H1I 119.5
C37 C1J H1J 119.2
C227 C1J H1J 119.2
C227 C1J C37 121.6(3)
C81 C1L C223 121.1(5)
O17 C1L C81 125.1(4)
O17 C1L C223 113.8(4)
C111 C2AA C25 124.3(3)
C167 C2AA C25 116.2(3)
C167 C2AA C111 119.4(3)
C134 C4 C43 121.6(3)
C134 C4 C144 119.2(3)
C144 C4 C43 119.2(3)
C19 C15 H15 119.5
C59 C15 H15 119.5
C59 C15 C19 120.9(3)
C82 C18 H18 119.9
C82 C18 C189 120.3(5)
C189 C18 H18 119.9
C15 C19 H19 119.7
C43 C19 C15 120.7(3)
C43 C19 H19 119.7
C57 C23 H23 119.4
C194 C23 H23 119.4
C194 C23 C57 121.2(4)
C2AA C25 H25 117.2
N24 C25 C2AA 125.5(3)
N24 C25 H25 117.2
C52 C33 H33 119.6
C52 C33 C57 120.7(5)
C57 C33 H33 119.6
C1J C37 C80 118.6(3)
C49 C37 C1J 122.2(4)
C49 C37 C80 119.2(3)
C46 C38 H38 119.2
C99 C38 H38 119.2
C99 C38 C46 121.5(3)
C167 C39 H39 119.9
C167 C39 C181 120.1(3)
C181 C39 H39 119.9
C80 C42 H42 119.3
C89 C42 H42 119.3
C89 C42 C80 121.4(3)
C4 C43 H43 119.8
C19 C43 C4 120.3(3)
C19 C43 H43 119.8
C0AA C44 H44 119.5
C107 C44 C0AA 120.9(4)
C107 C44 H44 119.5
C38 C46 C47 116.4(3)
C120 C46 C38 119.1(3)
C120 C46 C47 124.5(3)
C46 C47 H47 117.4
N53 C47 C46 125.3(3)
N53 C47 H47 117.4
C0AA C49 C37 121.2(4)
C0AA C49 H49 119.4
C37 C49 H49 119.4
C1B C50 C57 117.3(4)
C171 C50 C1B 124.3(5)
C171 C50 C57 118.4(3)
C33 C52 H52 119.7
C33 C52 C121 120.6(5)
C121 C52 H52 119.7
C23 C57 C33 121.9(4)
C23 C57 C50 119.0(4)
C33 C57 C50 119.1(4)
C15 C59 H59 120.0
C15 C59 C144 120.1(3)
C144 C59 H59 120.0
C1AA C63 H63 120.2
C69 C63 C1AA 119.6(5)
C69 C63 H63 120.2
C73 C65 C120 121.3(3)
O0AA C65 C73 125.0(3)
O0AA C65 C120 113.7(3)
C63 C69 H69 119.3
C82 C69 C63 121.5(5)
C82 C69 H69 119.3
C65 C73 H73 120.1
C65 C73 C99 119.9(3)
C99 C73 H73 120.1
C1I C77 C229 120.2(3)
C1I C77 N46 125.3(3)
N46 C77 C229 114.5(3)
C37 C80 C107 117.8(4)
C42 C80 C37 119.3(3)
C42 C80 C107 122.9(4)
C1L C81 H81 120.0
C1L C81 C115 120.0(5)
C115 C81 H81 120.0
C18 C82 H82 119.5
C69 C82 C18 120.9(4)
C69 C82 H82 119.5
C42 C89 C227 119.9(3)
C42 C89 N24 126.2(3)
N24 C89 C227 113.9(3)
C38 C99 C73 120.3(3)
C38 C99 H99 119.9
C73 C99 H99 119.9
H10A C104 H10B 109.5
H10A C104 H10C 109.5
H10B C104 H10C 109.5
O17 C104 H10A 109.5
O17 C104 H10B 109.5
O17 C104 H10C 109.5
C44 C107 C80 121.7(4)
C44 C107 H107 119.2
C80 C107 H107 119.2
C215 C111 C2AA 117.5(3)
O29 C111 C2AA 125.0(3)
O29 C111 C215 117.5(3)
C1E C115 C81 120.9(5)
C1E C115 H115 119.5
C81 C115 H115 119.5
H11D C118 H11E 109.5
H11D C118 H11F 109.5
H11E C118 H11F 109.5
O31 C118 H11D 109.5
O31 C118 H11E 109.5
O31 C118 H11F 109.5
C201 C119 H119 117.1
N109 C119 H119 117.1
N109 C119 C201 125.8(4)
C46 C120 C65 117.8(3)
O43 C120 C46 125.5(3)
O43 C120 C65 116.7(3)
C1B C121 C52 120.2(4)
C1B C121 H121 119.9
C52 C121 H121 119.9
C134 C128 C246 120.9(3)
C134 C128 N53 124.0(3)
N53 C128 C246 114.9(3)
C240 C129 C204 122.0(4)
O31 C129 C204 113.3(3)
O31 C129 C240 124.7(4)
C4 C134 H134 119.8
C128 C134 C4 120.4(3)
C128 C134 H134 119.8
C200 C137 H137 117.5
N46 C137 H137 117.5
N46 C137 C200 125.1(3)
H14A C141 H14B 109.5
H14A C141 H14C 109.5
H14B C141 H14C 109.5
O25 C141 H14A 109.5
O25 C141 H14B 109.5
O25 C141 H14C 109.5
C4 C144 C59 118.7(3)
C4 C144 C145 119.6(3)
C145 C144 C59 121.7(3)
C144 C145 H145 119.6
C246 C145 C144 120.8(3)
C246 C145 H145 119.6
C2AA C167 H167 119.4
C39 C167 C2AA 121.1(4)
C39 C167 H167 119.4
C50 C171 H171 118.9
C226 C171 C50 122.3(4)
C226 C171 H171 118.9
C39 C181 H181 119.9
C215 C181 C39 120.2(3)
C215 C181 H181 119.9
C1AA C185 H185 119.8
C229 C185 C1AA 120.5(4)
C229 C185 H185 119.8
C1AA C189 C18 118.8(4)
C1I C189 C1AA 119.1(3)
C1I C189 C18 122.0(4)
C23 C194 C226 120.0(3)
C23 C194 O103 123.3(3)
O103 C194 C226 116.7(3)
C200 C196 H196 119.4
C241 C196 H196 119.4
C241 C196 C200 121.1(4)
H19A C197 H19B 109.5
H19A C197 H19C 109.5
H19B C197 H19C 109.5
O92 C197 H19A 109.5
O92 C197 H19B 109.5
O92 C197 H19C 109.5
C196 C200 C137 116.2(4)
C204 C200 C137 124.6(3)
C204 C200 C196 119.2(4)
C119 C201 C1E 115.4(4)
C223 C201 C1E 119.6(4)
C223 C201 C119 124.9(4)
C200 C204 C129 117.4(3)
O39 C204 C129 117.6(3)
O39 C204 C200 125.0(3)
H20A C207 H20B 109.5
H20A C207 H20C 109.5
H20B C207 H20C 109.5
O77 C207 H20A 109.5
O77 C207 H20B 109.5
O77 C207 H20C 109.5
C181 C215 C111 121.4(3)
O37 C215 C111 114.3(3)
O37 C215 C181 124.3(3)
C201 C223 C1L 117.3(4)
O88 C223 C1L 117.1(4)
O88 C223 C201 125.6(4)
C171 C226 C194 119.0(4)
C171 C226 N109 126.3(4)
N109 C226 C194 114.6(3)
C1J C227 C89 119.2(3)
O105 C227 C1J 122.8(3)
O105 C227 C89 118.0(3)
C185 C229 C77 119.8(3)
C185 C229 O95 122.3(3)
O95 C229 C77 117.9(3)
C129 C240 H240 120.3
C129 C240 C241 119.4(4)
C241 C240 H240 120.3
C196 C241 C240 120.7(4)
C196 C241 H241 119.6
C240 C241 H241 119.6
C145 C246 C128 119.2(3)
O47 C246 C128 117.5(3)
O47 C246 C145 123.3(3)
C25 N24 C89 122.6(3)
C25 N24 Ni10 124.7(3)
C89 N24 Ni10 112.1(2)
C77 N46 Ni4 111.4(2)
C137 N46 C77 123.3(3)
C137 N46 Ni4 125.0(3)
C47 N53 C128 124.5(3)
C47 N53 Ni2 124.8(2)
C128 N53 Ni2 110.73(19)
C119 N109 C226 124.3(3)
C119 N109 Ni12 124.2(3)
C226 N109 Ni12 111.3(2)
N53 Ni2 O25 90.04(10)
N53 Ni2 O47 82.58(10)
N53 Ni2 O95 96.53(9)
N53 Ni2 O103 169.04(9)
O25 Ni2 O95 165.11(8)
O43 Ni2 N53 93.84(10)
O43 Ni2 O25 98.58(9)
O43 Ni2 O47 171.05(9)
O43 Ni2 O95 94.31(9)
O43 Ni2 O103 96.99(9)
O47 Ni2 O25 89.65(9)
O47 Ni2 O95 78.03(8)
O103 Ni2 O25 90.00(9)
O103 Ni2 O47 86.46(8)
O103 Ni2 O95 81.02(8)
N46 Ni4 O47 96.61(10)
N46 Ni4 O77 89.76(11)
N46 Ni4 O95 83.30(11)
N46 Ni4 O105 169.11(11)
O39 Ni4 N46 93.99(11)
O39 Ni4 O47 91.05(9)
O39 Ni4 O77 101.91(10)
O39 Ni4 O95 169.15(9)
O39 Ni4 O105 96.90(9)
O77 Ni4 O47 165.16(9)
O95 Ni4 O47 78.87(8)
O95 Ni4 O77 88.62(10)
O95 Ni4 O105 85.95(9)
O105 Ni4 O47 82.99(8)
O105 Ni4 O77 88.23(9)
N24 Ni10 O47 168.06(10)
N24 Ni10 O92 88.76(10)
N24 Ni10 O103 99.74(10)
N24 Ni10 O105 82.52(10)
O29 Ni10 N24 94.13(11)
O29 Ni10 O47 97.73(9)
O29 Ni10 O92 102.04(9)
O29 Ni10 O103 89.03(8)
O29 Ni10 O105 166.54(9)
O47 Ni10 O92 87.46(9)
O47 Ni10 O103 81.86(8)
O92 Ni10 O103 165.58(8)
O105 Ni10 O47 86.22(9)
O105 Ni10 O92 90.95(9)
O105 Ni10 O103 78.76(8)
N109 Ni12 O55 89.94(11)
N109 Ni12 O95 167.78(11)
N109 Ni12 O103 82.28(11)
N109 Ni12 O105 97.15(10)
O55 Ni12 O105 165.25(9)
O88 Ni12 N109 94.22(12)
O88 Ni12 O55 100.00(10)
O88 Ni12 O95 97.99(10)
O88 Ni12 O103 170.35(9)
O88 Ni12 O105 92.39(9)
O95 Ni12 O55 88.47(10)
O95 Ni12 O105 81.86(8)
O103 Ni12 O55 89.02(9)
O103 Ni12 O95 85.58(8)
O103 Ni12 O105 79.20(8)
C65 O0AA C1 117.1(3)
C1L O17 C104 117.9(4)
C141 O25 Ni2 129.1(2)
C141 O25 H25A 107.9(14)
Ni2 O25 H25A 115.0(13)
C111 O29 Ni10 125.3(2)
C129 O31 C118 117.1(3)
C215 O37 C1G 116.6(3)
C204 O39 Ni4 125.3(2)
C120 O43 Ni2 123.8(2)
C246 O47 Ni2 108.04(17)
C246 O47 Ni4 115.12(17)
C246 O47 Ni10 137.95(19)
Ni2 O47 Ni4 101.84(9)
Ni2 O47 Ni10 96.42(9)
Ni10 O47 Ni4 91.63(9)
C1D O55 Ni12 128.4(2)
C1D O55 H55 106.2(14)
Ni12 O55 H55 121.5(14)
C207 O77 Ni4 128.8(3)
C207 O77 H77 108.5(14)
Ni4 O77 H77 117.2(14)
C223 O88 Ni12 124.6(3)
C197 O92 Ni10 128.3(2)
C197 O92 H92 107.2(14)
Ni10 O92 H92 116.3(14)
C229 O95 Ni2 114.12(18)
C229 O95 Ni4 107.61(19)
C229 O95 Ni12 138.2(2)
Ni4 O95 Ni2 101.23(9)
Ni4 O95 Ni12 97.33(9)
Ni12 O95 Ni2 92.44(8)
C194 O103 Ni2 135.7(2)
C194 O103 Ni10 113.56(18)
C194 O103 Ni12 109.6(2)
Ni2 O103 Ni10 92.69(8)
Ni12 O103 Ni2 98.68(9)
Ni12 O103 Ni10 101.11(9)
C227 O105 Ni4 136.81(19)
C227 O105 Ni10 108.76(19)
C227 O105 Ni12 114.77(19)
Ni4 O105 Ni12 92.74(8)
Ni10 O105 Ni4 96.91(9)
Ni10 O105 Ni12 100.92(9)
H7A C7 H7B 109.5
H7A C7 H7C 109.5
H7B C7 H7C 109.5
O2 C7 H7A 109.5
O2 C7 H7B 109.5
O2 C7 H7C 109.5
C7 O2 H2A 109.5
H31A C31 H31B 109.5
H31A C31 H31C 109.5
H31B C31 H31C 109.5
O3 C31 H31A 109.5
O3 C31 H31B 109.5
O3 C31 H31C 109.5
C31 O3 H3A 109.5
H22A C22 H22B 109.5
H22A C22 H22C 109.5
H22B C22 H22C 109.5
O1 C22 H22A 109.5
O1 C22 H22B 109.5
O1 C22 H22C 109.5
C22 O1 H1 109.5
H28A C28 H28B 109.5
H28A C28 H28C 109.5
H28B C28 H28C 109.5
O6 C28 H28A 109.5
O6 C28 H28B 109.5
O6 C28 H28C 109.5
C28 O6 H6A 109.5
H10D C10 H10E 109.5
H10D C10 H10F 109.5
H10E C10 H10F 109.5
O12 C10 H10D 109.5
O12 C10 H10E 109.5
O12 C10 H10F 109.5
C10 O12 H12 109.5

loop_
_geom_bond_atom_site_label_1
_geom_bond_atom_site_label_2
_geom_bond_distance
C1A H1A 0.9500
C1A C30 1.416(5)
C1A C108 1.367(5)
C1C H1C 0.9500
C1C C159 1.405(5)
C1C C238 1.368(6)
C1F H1F 0.9500
C1F C9 1.394(6)
C1F C136 1.368(5)
C1H H1H 0.9500
C1H C2 1.402(6)
C1H C8 1.354(5)
C1K H1K 0.9500
C1K C117 1.362(6)
C1K C238 1.405(7)
C2 H2 0.9500
C2 C164 1.380(5)
C3 H3 0.9500
C3 C169 1.389(7)
C3 C232 1.377(6)
C3AA C4AA 1.418(5)
C3AA C24 1.406(5)
C3AA C85 1.431(5)
C4AA H4AA 0.9500
C4AA C35 1.364(5)
C5 C150 1.446(5)
C5 C169 1.358(5)
C5 O2AA 1.355(5)
C6 H6 0.9500
C6 C174 1.373(4)
C6 C177 1.414(5)
C8 H8 0.9500
C8 C126 1.412(5)
C9 H9 0.9500
C9 C20 1.369(6)
C11 H11A 0.9800
C11 H11B 0.9800
C11 H11C 0.9800
C11 O13 1.420(4)
C12 C20 1.411(5)
C12 C27 1.435(5)
C12 C86 1.423(5)
C13 C76 1.406(5)
C13 C156 1.426(5)
C13 C188 1.422(5)
C16 H16 0.9500
C16 C179 1.453(5)
C16 N28 1.287(4)
C17 C94 1.376(5)
C17 C154 1.429(5)
C17 O1AA 1.371(4)
C20 H20 0.9500
C24 H24 0.9500
C24 C106 1.388(5)
C26 H26 0.9500
C26 C132 1.384(6)
C26 C217 1.416(5)
C27 H27 0.9500
C27 O123 1.290(4)
C29 H29A 0.9800
C29 H29B 0.9800
C29 H29C 0.9800
C29 O98 1.419(4)
C30 C122 1.441(5)
C30 C154 1.428(5)
C35 H35 0.9500
C35 C53 1.415(6)
C36 H36 0.9500
C36 C87 1.368(5)
C36 C156 1.413(4)
C48 H48 0.9500
C48 C53 1.361(5)
C48 C85 1.412(5)
C53 H53 0.9500
C56 H56A 0.9800
C56 H56B 0.9800
C56 H56C 0.9800
C56 O101 1.409(5)
C62 C110 1.409(5)
C62 C117 1.430(5)
C62 C159 1.423(6)
C68 C148 1.388(6)
C68 C176 1.417(5)
C68 O13 1.370(5)
C72 C157 1.441(4)
C72 C188 1.361(5)
C72 N51 1.413(4)
C76 H76 0.9500
C76 C114 1.375(5)
C79 H79A 0.9800
C79 H79B 0.9800
C79 H79C 0.9800
C79 O2AA 1.431(4)
C85 C91 1.406(5)
C86 C136 1.440(5)
C86 O83 1.311(4)
C87 H87 0.9500
C87 C114 1.396(5)
C91 H91 0.9500
C91 C222 1.360(4)
C94 H94 0.9500
C94 C108 1.385(6)
C98 H98 0.9500
C98 C126 1.421(5)
C98 C192 1.372(5)
C106 C222 1.425(5)
C106 O123 1.406(4)
C108 H108 0.9500
C110 H110 0.9500
C110 C236 1.370(5)
C114 H114 0.9500
C117 H117 0.9500
C122 H122 0.9500
C122 N111 1.275(4)
C124 H12A 0.9800
C124 H12B 0.9800
C124 H12C 0.9800
C124 O1AA 1.430(4)
C126 C177 1.426(5)
C132 H132 0.9500
C132 C148 1.386(7)
C136 O62 1.358(5)
C139 H139 0.9500
C139 C156 1.423(5)
C139 C157 1.358(4)
C148 H148 0.9500
C150 C179 1.417(5)
C150 O27 1.300(4)
C152 H15A 0.9800
C152 H15B 0.9800
C152 H15C 0.9800
C152 O70 1.403(5)
C154 O73 1.325(4)
C157 O115 1.369(4)
C159 C184 1.419(5)
C164 H164 0.9500
C164 C177 1.413(5)
C165 H16A 0.9800
C165 H16B 0.9800
C165 H16C 0.9800
C165 O62 1.442(4)
C169 H169 0.9500
C174 C192 1.432(5)
C174 O90 1.362(4)
C176 C217 1.426(5)
C176 O57 1.315(4)
C179 C232 1.399(6)
C184 H184 0.9500
C184 C243 1.375(5)
C188 H188 0.9500
C192 N28 1.418(4)
C213 H21A 0.9800
C213 H21B 0.9800
C213 H21C 0.9800
C213 O68 1.411(4)
C217 C219 1.441(5)
C219 H219 0.9500
C219 N51 1.288(4)
C222 N19 1.370(4)
C232 H232 0.9500
C236 C243 1.436(5)
C236 N111 1.423(4)
C238 H238 0.9500
C243 O100 1.353(4)
N19 Ni5 2.065(2)
N19 Ni8 2.187(2)
N19 Ni15 2.052(2)
N28 Ni8 1.965(3)
N51 Ni5 1.973(3)
N111 Ni13 1.992(3)
Ni5 O57 1.964(2)
Ni5 O98 2.097(2)
Ni5 O100 2.209(2)
Ni5 O115 2.062(2)
Ni8 O27 1.959(2)
Ni8 O90 2.062(2)
Ni8 O101 2.095(2)
Ni8 O115 2.054(2)
Ni13 O70 2.092(2)
Ni13 O73 1.970(2)
Ni13 O90 2.070(2)
Ni13 O100 2.034(2)
Ni13 O115 2.176(2)
Ni15 O68 2.112(2)
Ni15 O83 1.958(2)
Ni15 O90 2.204(2)
Ni15 O100 2.036(2)
Ni15 O123 1.973(3)
O68 H68 0.854(9)
O70 H70 0.849(9)
O98 H98A 0.859(9)
O101 H101 0.854(9)
C0AA H0AA 0.9500
C0AA C44 1.418(6)
C0AA C49 1.381(5)
C1 H1B 0.9800
C1 H1D 0.9800
C1 H1E 0.9800
C1 O0AA 1.430(4)
C1AA C63 1.427(5)
C1AA C185 1.429(5)
C1AA C189 1.417(6)
C1B H1BA 0.9500
C1B C50 1.427(5)
C1B C121 1.345(8)
C1D H1DA 0.9800
C1D H1DB 0.9800
C1D H1DC 0.9800
C1D O55 1.424(4)
C1E H1EA 0.9500
C1E C115 1.348(8)
C1E C201 1.434(6)
C1G H1GA 0.9800
C1G H1GB 0.9800
C1G H1GC 0.9800
C1G O37 1.429(4)
C1I H1I 0.9500
C1I C77 1.373(5)
C1I C189 1.403(6)
C1J H1J 0.9500
C1J C37 1.421(5)
C1J C227 1.362(5)
C1L C81 1.385(6)
C1L C223 1.442(5)
C1L O17 1.355(6)
C2AA C25 1.436(5)
C2AA C111 1.425(5)
C2AA C167 1.427(5)
C4 C43 1.426(5)
C4 C134 1.419(4)
C4 C144 1.422(5)
C15 H15 0.9500
C15 C19 1.394(5)
C15 C59 1.380(5)
C18 H18 0.9500
C18 C82 1.368(7)
C18 C189 1.422(5)
C19 H19 0.9500
C19 C43 1.367(4)
C23 H23 0.9500
C23 C57 1.417(5)
C23 C194 1.351(5)
C25 H25 0.9500
C25 N24 1.303(4)
C33 H33 0.9500
C33 C52 1.358(6)
C33 C57 1.418(6)
C37 C49 1.412(5)
C37 C80 1.425(5)
C38 H38 0.9500
C38 C46 1.423(5)
C38 C99 1.363(5)
C39 H39 0.9500
C39 C167 1.366(5)
C39 C181 1.407(6)
C42 H42 0.9500
C42 C80 1.396(5)
C42 C89 1.374(5)
C43 H43 0.9500
C44 H44 0.9500
C44 C107 1.341(6)
C46 C47 1.433(4)
C46 C120 1.412(5)
C47 H47 0.9500
C47 N53 1.300(4)
C49 H49 0.9500
C50 C57 1.429(6)
C50 C171 1.393(6)
C52 H52 0.9500
C52 C121 1.404(9)
C59 H59 0.9500
C59 C144 1.422(4)
C63 H63 0.9500
C63 C69 1.374(6)
C65 C73 1.386(5)
C65 C120 1.432(4)
C65 O0AA 1.360(4)
C69 H69 0.9500
C69 C82 1.373(7)
C73 H73 0.9500
C73 C99 1.397(5)
C77 C229 1.433(5)
C77 N46 1.412(4)
C80 C107 1.434(5)
C81 H81 0.9500
C81 C115 1.403(8)
C82 H82 0.9500
C89 C227 1.440(5)
C89 N24 1.410(4)
C99 H99 0.9500
C104 H10A 0.9800
C104 H10B 0.9800
C104 H10C 0.9800
C104 O17 1.424(5)
C107 H107 0.9500
C111 C215 1.426(5)
C111 O29 1.315(4)
C115 H115 0.9500
C118 H11D 0.9800
C118 H11E 0.9800
C118 H11F 0.9800
C118 O31 1.436(4)
C119 H119 0.9500
C119 C201 1.432(6)
C119 N109 1.287(5)
C120 O43 1.321(4)
C121 H121 0.9500
C128 C134 1.373(5)
C128 C246 1.436(4)
C128 N53 1.409(4)
C129 C204 1.422(5)
C129 C240 1.382(5)
C129 O31 1.367(5)
C134 H134 0.9500
C137 H137 0.9500
C137 C200 1.434(5)
C137 N46 1.314(5)
C141 H14A 0.9800
C141 H14B 0.9800
C141 H14C 0.9800
C141 O25 1.418(4)
C144 C145 1.419(4)
C145 H145 0.9500
C145 C246 1.380(4)
C167 H167 0.9500
C171 H171 0.9500
C171 C226 1.369(5)
C181 H181 0.9500
C181 C215 1.384(5)
C185 H185 0.9500
C185 C229 1.361(5)
C194 C226 1.440(5)
C194 O103 1.366(4)
C196 H196 0.9500
C196 C200 1.428(5)
C196 C241 1.356(6)
C197 H19A 0.9800
C197 H19B 0.9800
C197 H19C 0.9800
C197 O92 1.407(4)
C200 C204 1.416(5)
C201 C223 1.417(6)
C204 O39 1.312(4)
C207 H20A 0.9800
C207 H20B 0.9800
C207 H20C 0.9800
C207 O77 1.412(4)
C215 O37 1.357(4)
C223 O88 1.301(5)
C226 N109 1.415(5)
C227 O105 1.363(4)
C229 O95 1.375(4)
C240 H240 0.9500
C240 C241 1.398(6)
C241 H241 0.9500
C246 O47 1.360(4)
N24 Ni10 1.975(3)
N46 Ni4 1.964(3)
N53 Ni2 1.976(3)
N109 Ni12 1.992(3)
Ni2 O25 2.090(2)
Ni2 O43 1.957(2)
Ni2 O47 2.056(2)
Ni2 O95 2.230(2)
Ni2 O103 2.048(2)
Ni4 O39 1.957(2)
Ni4 O47 2.202(2)
Ni4 O77 2.119(2)
Ni4 O95 2.046(2)
Ni4 O105 2.052(2)
Ni10 O29 1.959(2)
Ni10 O47 2.078(2)
Ni10 O92 2.092(2)
Ni10 O103 2.210(2)
Ni10 O105 2.050(2)
Ni12 O55 2.089(2)
Ni12 O88 1.963(2)
Ni12 O95 2.058(2)
Ni12 O103 2.037(2)
Ni12 O105 2.203(2)
O25 H25A 0.864(9)
O55 H55 0.855(9)
O77 H77 0.863(9)
O92 H92 0.856(9)
C7 H7A 0.9800
C7 H7B 0.9800
C7 H7C 0.9800
C7 O2 1.421(13)
O2 H2A 0.8400
C31 H31A 0.9800
C31 H31B 0.9800
C31 H31C 0.9800
C31 O3 1.375(10)
O3 H3A 0.8400
C22 H22A 0.9800
C22 H22B 0.9800
C22 H22C 0.9800
C22 O1 1.465(10)
O1 H1 0.8400
C28 H28A 0.9800
C28 H28B 0.9800
C28 H28C 0.9800
C28 O6 1.495(10)
O6 H6A 0.8400
C10 H10D 0.9800
C10 H10E 0.9800
C10 H10F 0.9800
C10 O12 1.408(9)
O12 H12 0.8400

loop_
_geom_torsion_atom_site_label_1
_geom_torsion_atom_site_label_2
_geom_torsion_atom_site_label_3
_geom_torsion_atom_site_label_4
_geom_torsion
C1A C30 C122 N111 173.4(3)
C1A C30 C154 C17 -3.7(4)
C1A C30 C154 O73 175.3(3)
C1C C159 C184 C243 -177.8(3)
C1F C9 C20 C12 1.0(7)
C1F C136 O62 C165 6.3(5)
C1H C2 C164 C177 -1.5(6)
C1H C8 C126 C98 178.2(3)
C1H C8 C126 C177 -0.2(5)
C2 C1H C8 C126 -0.2(6)
C2 C164 C177 C6 -177.8(3)
C2 C164 C177 C126 1.1(5)
C3AA C4AA C35 C53 1.6(6)
C3AA C24 C106 C222 0.5(5)
C3AA C24 C106 O123 175.9(3)
C3AA C85 C91 C222 3.1(5)
C4AA C3AA C24 C106 -176.5(3)
C4AA C3AA C85 C48 -2.9(5)
C4AA C3AA C85 C91 174.8(3)
C4AA C35 C53 C48 -2.5(6)
C5 C150 C179 C16 -176.6(4)
C5 C150 C179 C232 2.9(6)
C5 C150 O27 Ni8 169.5(2)
C6 C174 C192 C98 -1.3(5)
C6 C174 C192 N28 -176.0(3)
C6 C174 O90 Ni8 160.3(3)
C6 C174 O90 Ni13 40.9(5)
C6 C174 O90 Ni15 -87.1(3)
C8 C1H C2 C164 1.1(6)
C8 C126 C177 C6 178.6(3)
C8 C126 C177 C164 -0.2(5)
C9 C1F C136 C86 1.3(6)
C9 C1F C136 O62 -178.3(4)
C12 C27 O123 C106 -175.3(3)
C12 C27 O123 Ni15 3.3(5)
C12 C86 C136 C1F -2.0(5)
C12 C86 C136 O62 177.6(3)
C12 C86 O83 Ni15 -15.3(5)
C13 C76 C114 C87 -0.5(6)
C16 C179 C232 C3 179.4(5)
C17 C94 C108 C1A -1.8(5)
C17 C154 O73 Ni13 -164.0(2)
C20 C12 C27 O123 -174.1(4)
C20 C12 C86 C136 2.1(5)
C20 C12 C86 O83 -179.3(3)
C24 C3AA C4AA C35 179.3(4)
C24 C3AA C85 C48 178.9(3)
C24 C3AA C85 C91 -3.4(5)
C24 C106 C222 C91 -1.0(5)
C24 C106 C222 N19 178.4(3)
C24 C106 O123 C27 19.9(5)
C24 C106 O123 Ni15 -158.8(3)
C26 C132 C148 C68 -0.9(8)
C26 C217 C219 N51 172.6(4)
C27 C12 C20 C9 174.8(4)
C27 C12 C86 C136 -174.1(3)
C27 C12 C86 O83 4.4(6)
C30 C1A C108 C94 2.0(5)
C30 C122 N111 C236 176.4(3)
C30 C122 N111 Ni13 3.3(4)
C30 C154 O73 Ni13 17.0(4)
C36 C87 C114 C76 -0.1(5)
C48 C85 C91 C222 -179.3(3)
C53 C48 C85 C3AA 2.0(5)
C53 C48 C85 C91 -175.6(3)
C62 C110 C236 C243 2.7(5)
C62 C110 C236 N111 -174.0(3)
C62 C159 C184 C243 1.3(5)
C68 C176 C217 C26 0.2(6)
C68 C176 C217 C219 179.2(3)
C68 C176 O57 Ni5 -166.8(2)
C72 C157 O115 Ni5 25.9(3)
C72 C157 O115 Ni8 142.9(2)
C72 C157 O115 Ni13 -88.2(3)
C76 C13 C156 C36 -0.3(5)
C76 C13 C156 C139 -177.0(3)
C76 C13 C188 C72 175.6(3)
C85 C3AA C4AA C35 1.1(5)
C85 C3AA C24 C106 1.7(5)
C85 C48 C53 C35 0.6(6)
C85 C91 C222 C106 -0.9(5)
C85 C91 C222 N19 179.8(3)
C86 C12 C20 C9 -1.8(6)
C86 C12 C27 O123 2.3(6)
C86 C136 O62 C165 -173.3(3)
C87 C36 C156 C13 -0.2(5)
C87 C36 C156 C139 176.4(3)
C91 C222 N19 Ni5 37.9(5)
C91 C222 N19 Ni8 -86.7(3)
C91 C222 N19 Ni15 159.8(3)
C94 C17 C154 C30 4.0(5)
C94 C17 C154 O73 -175.1(3)
C94 C17 O1AA C124 -3.8(5)
C98 C126 C177 C6 0.2(5)
C98 C126 C177 C164 -178.6(3)
C98 C192 N28 C16 15.9(5)
C98 C192 N28 Ni8 -160.2(3)
C106 C222 N19 Ni5 -141.4(2)
C106 C222 N19 Ni8 94.0(3)
C106 C222 N19 Ni15 -19.5(3)
C108 C1A C30 C122 -177.6(3)
C108 C1A C30 C154 0.9(5)
C110 C62 C117 C1K -175.4(4)
C110 C62 C159 C1C 175.6(3)
C110 C62 C159 C184 -3.5(5)
C110 C236 C243 C184 -4.9(5)
C110 C236 C243 O100 173.5(3)
C110 C236 N111 C122 -8.6(5)
C110 C236 N111 Ni13 165.5(3)
C117 C1K C238 C1C -0.5(7)
C117 C62 C110 C236 177.7(3)
C117 C62 C159 C1C -0.7(5)
C117 C62 C159 C184 -179.8(3)
C122 C30 C154 C17 174.6(3)
C122 C30 C154 O73 -6.4(5)
C126 C98 C192 C174 1.5(5)
C126 C98 C192 N28 175.5(3)
C132 C26 C217 C176 -1.8(7)
C132 C26 C217 C219 179.1(5)
C136 C1F C9 C20 -0.8(7)
C136 C86 O83 Ni15 163.2(2)
C139 C157 O115 Ni5 -153.3(3)
C139 C157 O115 Ni8 -36.2(4)
C139 C157 O115 Ni13 92.6(3)
C148 C68 C176 C217 1.0(5)
C148 C68 C176 O57 179.4(3)
C148 C68 O13 C11 4.9(5)
C150 C5 C169 C3 2.6(7)
C150 C5 O2AA C79 179.8(3)
C150 C179 C232 C3 -0.2(8)
C154 C17 C94 C108 -1.2(5)
C154 C17 O1AA C124 176.0(3)
C154 C30 C122 N111 -5.0(5)
C156 C13 C76 C114 0.7(5)
C156 C13 C188 C72 -0.9(5)
C156 C36 C87 C114 0.5(5)
C156 C139 C157 C72 -0.8(5)
C156 C139 C157 O115 178.3(3)
C157 C72 C188 C13 1.3(5)
C157 C72 N51 C219 165.6(3)
C157 C72 N51 Ni5 -18.7(3)
C157 C139 C156 C13 1.2(5)
C157 C139 C156 C36 -175.4(3)
C159 C1C C238 C1K 0.6(7)
C159 C62 C110 C236 1.5(5)
C159 C62 C117 C1K 0.8(6)
C159 C184 C243 C236 2.8(5)
C159 C184 C243 O100 -175.4(3)
C169 C3 C232 C179 -1.5(9)
C169 C5 C150 C179 -4.1(6)
C169 C5 C150 O27 176.9(4)
C169 C5 O2AA C79 -0.6(5)
C174 C6 C177 C126 -0.1(5)
C174 C6 C177 C164 178.7(3)
C174 C192 N28 C16 -169.7(3)
C174 C192 N28 Ni8 14.2(3)
C176 C68 C148 C132 -0.7(7)
C176 C68 O13 C11 -177.5(3)
C176 C217 C219 N51 -6.5(6)
C177 C6 C174 C192 0.7(5)
C177 C6 C174 O90 178.5(3)
C179 C16 N28 C192 -174.3(3)
C179 C16 N28 Ni8 1.2(6)
C179 C150 O27 Ni8 -9.3(5)
C184 C243 O100 Ni5 91.6(3)
C184 C243 O100 Ni13 -157.0(3)
C184 C243 O100 Ni15 -31.5(4)
C188 C13 C76 C114 -175.9(3)
C188 C13 C156 C36 176.4(3)
C188 C13 C156 C139 -0.3(5)
C188 C72 C157 C139 -0.4(5)
C188 C72 C157 O115 -179.6(3)
C188 C72 N51 C219 -20.9(5)
C188 C72 N51 Ni5 154.8(3)
C192 C98 C126 C8 -179.3(3)
C192 C98 C126 C177 -0.9(5)
C192 C174 O90 Ni8 -21.8(3)
C192 C174 O90 Ni13 -141.2(3)
C192 C174 O90 Ni15 90.7(3)
C217 C26 C132 C148 2.1(9)
C217 C176 O57 Ni5 11.5(5)
C217 C219 N51 C72 173.7(3)
C217 C219 N51 Ni5 -1.3(5)
C222 C106 O123 C27 -164.5(3)
C222 C106 O123 Ni15 16.8(3)
C232 C3 C169 C5 0.3(9)
C236 C243 O100 Ni5 -86.6(3)
C236 C243 O100 Ni13 24.8(3)
C236 C243 O100 Ni15 150.2(2)
C238 C1C C159 C62 0.0(6)
C238 C1C C159 C184 179.1(4)
C238 C1K C117 C62 -0.2(7)
C243 C236 N111 C122 174.5(3)
C243 C236 N111 Ni13 -11.5(3)
N28 C16 C179 C150 2.3(7)
N28 C16 C179 C232 -177.3(4)
N51 C72 C157 C139 173.4(3)
N51 C72 C157 O115 -5.8(4)
N51 C72 C188 C13 -171.8(3)
N111 C236 C243 C184 172.2(3)
N111 C236 C243 O100 -9.5(4)
O1AA C17 C94 C108 178.5(3)
O1AA C17 C154 C30 -175.8(3)
O1AA C17 C154 O73 5.1(4)
O2AA C5 C150 C179 175.5(3)
O2AA C5 C150 O27 -3.5(5)
O2AA C5 C169 C3 -177.0(5)
O13 C68 C148 C132 176.8(4)
O13 C68 C176 C217 -176.8(3)
O13 C68 C176 O57 1.7(4)
O27 C150 C179 C16 2.2(6)
O27 C150 C179 C232 -178.2(4)
O57 C176 C217 C26 -178.1(4)
O57 C176 C217 C219 0.9(6)
O83 C86 C136 C1F 179.4(3)
O83 C86 C136 O62 -1.0(4)
O90 C174 C192 C98 -179.3(3)
O90 C174 C192 N28 6.1(4)
O123 C106 C222 C91 -176.8(3)
O123 C106 C222 N19 2.5(4)
C0AA C44 C107 C80 -0.5(6)
C1AA C63 C69 C82 -0.8(7)
C1AA C185 C229 C77 -4.6(5)
C1AA C185 C229 O95 175.0(3)
C1B C50 C57 C23 178.4(3)
C1B C50 C57 C33 -0.8(5)
C1B C50 C171 C226 -178.3(4)
C1E C201 C223 C1L -1.1(6)
C1E C201 C223 O88 179.1(4)
C1I C77 C229 C185 4.1(5)
C1I C77 C229 O95 -175.5(3)
C1I C77 N46 C137 8.0(5)
C1I C77 N46 Ni4 -166.1(3)
C1J C37 C49 C0AA 179.7(3)
C1J C37 C80 C42 1.5(5)
C1J C37 C80 C107 -179.9(3)
C1J C227 O105 Ni4 -41.1(5)
C1J C227 O105 Ni10 -164.3(3)
C1J C227 O105 Ni12 83.5(3)
C1L C81 C115 C1E -1.1(8)
C1L C223 O88 Ni12 -170.5(3)
C2AA C25 N24 C89 179.4(3)
C2AA C25 N24 Ni10 9.5(5)
C2AA C111 C215 C181 5.0(5)
C2AA C111 C215 O37 -174.1(3)
C2AA C111 O29 Ni10 10.9(4)
C4 C144 C145 C246 0.9(4)
C15 C19 C43 C4 1.0(5)
C15 C59 C144 C4 1.9(4)
C15 C59 C144 C145 -177.7(3)
C19 C15 C59 C144 -1.5(5)
C23 C194 C226 C171 -3.2(5)
C23 C194 C226 N109 174.1(3)
C23 C194 O103 Ni2 -34.3(4)
C23 C194 O103 Ni10 87.0(3)
C23 C194 O103 Ni12 -160.8(3)
C25 C2AA C111 C215 170.8(3)
C25 C2AA C111 O29 -7.4(5)
C25 C2AA C167 C39 -173.4(3)
C33 C52 C121 C1B -1.4(7)
C37 C1J C227 C89 3.3(5)
C37 C1J C227 O105 -173.9(3)
C37 C80 C107 C44 -0.3(5)
C38 C46 C47 N53 -171.4(3)
C38 C46 C120 C65 0.9(4)
C38 C46 C120 O43 179.6(3)
C39 C181 C215 C111 -1.8(5)
C39 C181 C215 O37 177.2(3)
C42 C80 C107 C44 178.3(3)
C42 C89 C227 C1J -1.4(5)
C42 C89 C227 O105 176.0(3)
C42 C89 N24 C25 -4.1(5)
C42 C89 N24 Ni10 166.9(3)
C43 C4 C134 C128 179.8(3)
C43 C4 C144 C59 -0.9(4)
C43 C4 C144 C145 178.7(3)
C44 C0AA C49 C37 0.7(6)
C46 C38 C99 C73 3.3(5)
C46 C47 N53 C128 -177.7(3)
C46 C47 N53 Ni2 0.0(4)
C46 C120 O43 Ni2 -14.9(4)
C47 C46 C120 C65 -177.7(3)
C47 C46 C120 O43 1.1(5)
C49 C0AA C44 C107 0.3(6)
C49 C37 C80 C42 -177.4(3)
C49 C37 C80 C107 1.3(5)
C50 C1B C121 C52 0.2(7)
C50 C171 C226 C194 -0.2(5)
C50 C171 C226 N109 -177.2(3)
C52 C33 C57 C23 -179.5(4)
C52 C33 C57 C50 -0.3(6)
C57 C23 C194 C226 3.4(5)
C57 C23 C194 O103 -174.0(3)
C57 C33 C52 C121 1.5(7)
C57 C50 C171 C226 3.3(5)
C59 C15 C19 C43 0.0(5)
C59 C144 C145 C246 -179.6(3)
C63 C1AA C185 C229 179.2(3)
C63 C1AA C189 C1I -176.1(3)
C63 C1AA C189 C18 2.4(5)
C63 C69 C82 C18 0.4(7)
C65 C73 C99 C38 -0.6(6)
C65 C120 O43 Ni2 163.9(2)
C73 C65 C120 C46 1.7(5)
C73 C65 C120 O43 -177.1(3)
C73 C65 O0AA C1 -3.4(5)
C77 C1I C189 C1AA -1.8(5)
C77 C1I C189 C18 179.8(3)
C77 C229 O95 Ni2 91.3(3)
C77 C229 O95 Ni4 -20.2(3)
C77 C229 O95 Ni12 -144.0(3)
C80 C37 C49 C0AA -1.5(5)
C80 C42 C89 C227 -0.4(5)
C80 C42 C89 N24 -179.4(3)
C81 C1L C223 C201 2.1(6)
C81 C1L C223 O88 -178.0(4)
C81 C1L O17 C104 2.5(6)
C82 C18 C189 C1AA -2.8(6)
C82 C18 C189 C1I 175.7(4)
C89 C42 C80 C37 0.3(5)
C89 C42 C80 C107 -178.2(3)
C89 C227 O105 Ni4 141.7(2)
C89 C227 O105 Ni10 18.5(3)
C89 C227 O105 Ni12 -93.7(3)
C99 C38 C46 C47 175.3(3)
C99 C38 C46 C120 -3.4(5)
C111 C2AA C25 N24 -3.8(5)
C111 C2AA C167 C39 3.5(5)
C111 C215 O37 C1G 177.2(3)
C115 C1E C201 C119 -179.2(5)
C115 C1E C201 C223 -1.0(7)
C119 C201 C223 C1L 176.9(4)
C119 C201 C223 O88 -3.0(6)
C120 C46 C47 N53 7.2(5)
C120 C65 C73 C99 -1.9(5)
C120 C65 O0AA C1 178.5(3)
C121 C1B C50 C57 0.9(6)
C121 C1B C50 C171 -177.6(4)
C128 C246 O47 Ni2 -20.6(3)
C128 C246 O47 Ni4 92.4(3)
C128 C246 O47 Ni10 -143.1(2)
C129 C204 O39 Ni4 167.7(2)
C129 C240 C241 C196 0.4(6)
C134 C4 C43 C19 177.2(3)
C134 C4 C144 C59 -178.7(3)
C134 C4 C144 C145 0.9(4)
C134 C128 C246 C145 -0.5(4)
C134 C128 C246 O47 -179.1(3)
C134 C128 N53 C47 16.5(5)
C134 C128 N53 Ni2 -161.5(2)
C137 C200 C204 C129 -175.9(3)
C137 C200 C204 O39 3.8(5)
C144 C4 C43 C19 -0.6(4)
C144 C4 C134 C128 -2.4(4)
C144 C145 C246 C128 -1.1(4)
C144 C145 C246 O47 177.4(3)
C145 C246 O47 Ni2 160.9(2)
C145 C246 O47 Ni4 -86.1(3)
C145 C246 O47 Ni10 38.4(4)
C167 C2AA C25 N24 172.8(3)
C167 C2AA C111 C215 -5.7(5)
C167 C2AA C111 O29 176.1(3)
C167 C39 C181 C215 -0.7(6)
C171 C50 C57 C23 -3.1(5)
C171 C50 C57 C33 177.7(3)
C171 C226 N109 C119 -8.5(5)
C171 C226 N109 Ni12 167.1(3)
C181 C39 C167 C2AA -0.2(6)
C181 C215 O37 C1G -1.9(5)
C185 C1AA C63 C69 -178.0(4)
C185 C1AA C189 C1I 1.3(5)
C185 C1AA C189 C18 179.8(3)
C185 C229 O95 Ni2 -88.3(3)
C185 C229 O95 Ni4 160.2(3)
C185 C229 O95 Ni12 36.4(5)
C189 C1AA C63 C69 -0.6(6)
C189 C1AA C185 C229 1.9(5)
C189 C1I C77 C229 -0.9(5)
C189 C1I C77 N46 176.9(3)
C189 C18 C82 C69 1.4(7)
C194 C23 C57 C33 178.9(3)
C194 C23 C57 C50 -0.3(5)
C194 C226 N109 C119 174.4(3)
C194 C226 N109 Ni12 -10.0(3)
C196 C200 C204 C129 2.4(5)
C196 C200 C204 O39 -177.9(3)
C200 C137 N46 C77 -178.6(3)
C200 C137 N46 Ni4 -5.2(5)
C200 C196 C241 C240 1.2(7)
C200 C204 O39 Ni4 -11.9(5)
C201 C1E C115 C81 2.1(9)
C201 C119 N109 C226 176.2(3)
C201 C119 N109 Ni12 1.1(6)
C201 C223 O88 Ni12 9.3(5)
C204 C129 C240 C241 -0.6(6)
C204 C129 O31 C118 174.6(3)
C215 C111 O29 Ni10 -167.4(2)
C223 C1L C81 C115 -1.1(7)
C223 C1L O17 C104 -179.0(3)
C226 C194 O103 Ni2 148.2(2)
C226 C194 O103 Ni10 -90.5(3)
C226 C194 O103 Ni12 21.8(3)
C227 C1J C37 C49 175.5(3)
C227 C1J C37 C80 -3.4(5)
C227 C89 N24 C25 177.0(3)
C227 C89 N24 Ni10 -12.1(3)
C229 C77 N46 C137 -174.0(3)
C229 C77 N46 Ni4 11.8(3)
C240 C129 C204 C200 -0.9(5)
C240 C129 C204 O39 179.5(3)
C240 C129 O31 C118 -7.7(5)
C241 C196 C200 C137 175.8(4)
C241 C196 C200 C204 -2.7(6)
C246 C128 C134 C4 2.3(4)
C246 C128 N53 C47 -167.8(3)
C246 C128 N53 Ni2 14.2(3)
N24 C89 C227 C1J 177.7(3)
N24 C89 C227 O105 -5.0(4)
N46 C77 C229 C185 -173.9(3)
N46 C77 C229 O95 6.5(4)
N46 C137 C200 C196 -172.8(3)
N46 C137 C200 C204 5.6(6)
N53 C128 C134 C4 177.7(3)
N53 C128 C246 C145 -176.3(3)
N53 C128 C246 O47 5.1(4)
N109 C119 C201 C1E 175.3(4)
N109 C119 C201 C223 -2.8(7)
O0AA C65 C73 C99 -179.9(3)
O0AA C65 C120 C46 179.9(3)
O0AA C65 C120 O43 1.0(4)
O17 C1L C81 C115 177.3(4)
O17 C1L C223 C201 -176.4(3)
O17 C1L C223 O88 3.5(5)
O29 C111 C215 C181 -176.6(3)
O29 C111 C215 O37 4.3(4)
O31 C129 C204 C200 177.0(3)
O31 C129 C204 O39 -2.7(4)
O31 C129 C240 C241 -178.2(4)
O103 C194 C226 C171 174.3(3)
O103 C194 C226 N109 -8.3(4)

loop_
_smtbx_masks_void_nr
_smtbx_masks_void_average_x
_smtbx_masks_void_average_y
_smtbx_masks_void_average_z
_smtbx_masks_void_volume
_smtbx_masks_void_count_electrons
1 -0.280 0.000 0.000 1034.0 45.8
2 0.000 -0.500 0.500 779.2 64.9
3 0.454 0.533 0.753 48.4 12.7
4 0.546 0.467 0.247 48.4 12.3
